data_7127610
loop_
_publ_author_name
'Dusold, Carolin'
'Weiss, Corinna'
'Hampel, Frank'
'Hirsch, Andreas'

_publ_section_title
;
 Synthesis and crystal packing of perylene-derivatives with extreme
 sterically demanding pentaphenylbenzene bay-substituents.
;
_journal_issue 5
_journal_name_full 'Chemical communications (Cambridge, England)'
_journal_page_first 583
_journal_page_last 586
_journal_paper_doi 10.1039/d0cc07773a
_journal_volume 57
_journal_year 2021
_chemical_formula_moiety 'C88 H116 O8'
_chemical_formula_sum 'C88 H116 O8'
_chemical_formula_weight 1301.80
_space_group_crystal_system triclinic
_space_group_IT_number 2
_space_group_name_Hall '-P 1'
_space_group_name_H-M_alt 'P -1'
_atom_sites_solution_hydrogens mixed
_atom_sites_solution_primary dual
_audit_creation_date 2020-11-16
_audit_creation_method
;
Olex2 1.3
(compiled 2020.07.31 svn.rc2a77460 for OlexSys, GUI svn.r6145)
;
_audit_update_record
;
2020-11-26 deposited with the CCDC.	2020-12-18 downloaded from the CCDC.
;
_cell_angle_alpha 84.401(2)
_cell_angle_beta 66.537(2)
_cell_angle_gamma 69.279(2)
_cell_formula_units_Z 2
_cell_length_a 16.5010(4)
_cell_length_b 16.5277(4)
_cell_length_c 16.5470(3)
_cell_measurement_reflns_used 25917
_cell_measurement_temperature 113(14)
_cell_measurement_theta_max 68.8990
_cell_measurement_theta_min 2.8940
_cell_volume 3866.92(17)
_computing_cell_refinement 'CrysAlisPro 1.171.40.67a (Rigaku OD, 2019)'
_computing_data_collection 'CrysAlisPro 1.171.40.67a (Rigaku OD, 2019)'
_computing_data_reduction 'CrysAlisPro 1.171.40.67a (Rigaku OD, 2019)'
_computing_molecular_graphics 'Olex2 1.3 (Dolomanov et al., 2009)'
_computing_publication_material 'Olex2 1.3 (Dolomanov et al., 2009)'
_computing_structure_refinement 'SHELXL 2018/3 (Sheldrick, 2015)'
_computing_structure_solution 'SHELXT 2018/2 (Sheldrick, 2018)'
_diffrn_ambient_environment N~2~
_diffrn_ambient_temperature 113(14)
_diffrn_detector 'CCD plate'
_diffrn_detector_area_resol_mean 10.6144
_diffrn_detector_type Atlas
_diffrn_measured_fraction_theta_full 0.998
_diffrn_measured_fraction_theta_max 0.983
_diffrn_measurement_details
;
List of Runs (angles in degrees, time in seconds):

  # Type    Start    End  Width  t~exp~   \w     \q     \k     \f   Frames
#--------------------------------------------------------------------------
  1  \w     -9.00  16.00   1.00   15.28    --   34.00 102.00  -4.71   25
  2  \w      5.00  30.00   1.00   15.28    --   42.00  89.00-122.23   25
  3  \w    -91.00  -2.00   1.00   15.28    --  -42.18 125.00  90.00   89
  4  \w   -115.00 -61.00   1.00   15.28    --  -42.18 -57.00 -30.00   54
  5  \w   -116.00 -18.00   1.00   15.28    --  -42.18 -38.00  90.00   98
  6  \w   -115.00 -14.00   1.00   15.28    --  -42.18 -57.00-150.00  101
  7  \w   -100.00 -21.00   1.00   15.28    --  -42.18 -38.00   0.00   79
  8  \w    -56.00 -14.00   1.00   15.28    --  -42.18 -57.00 -30.00   42
  9  \w      2.00  82.00   1.00   15.28    --   42.18 -99.00 -30.00   80
 10  \w     16.00  41.00   1.00   15.28    --   50.00  82.00  53.63   25
 11  \w     16.00  42.00   1.00   15.28    --   50.00  82.00 -16.12   26
 12  \w     17.00  42.00   1.00   15.28    --   50.00  82.00-164.88   25
 13  \w     16.00  43.00   1.00   15.28    --   50.00  82.00 -85.09   27
 14  \w     16.00  41.00   1.00   15.28    --   50.00  81.00 130.93   25
 15  \w     89.00 130.00   1.00   15.28    --   62.00  77.00-143.58   41
 16  \w     29.00  55.00   1.00   15.28    --   62.00  77.00-143.58   26
 17  \w     30.00  56.00   1.00   15.28    --   62.00  77.00  74.99   26
 18  \w     30.00  58.00   1.00   15.28    --   62.00  77.00 156.88   28
 19  \w     34.00  59.00   1.00   15.28    --   66.00  77.00-103.82   25
 20  \w     33.00  69.00   1.00   15.28    --   66.00  77.00 -75.75   36
 21  \w     33.00  59.00   1.00   15.28    --   66.00  77.00 -13.72   26
 22  \w     38.00  69.00   1.00   15.28    --   70.00  76.00   4.35   31
 23  \w     38.00  64.00   1.00   15.28    --   70.00  76.00  80.28   26
 24  \w     38.00  64.00   1.00   15.28    --   70.00  76.00 101.80   26
 25  \w    117.00 146.00   1.00   15.28    --   70.00  76.00   4.35   29
 26  \w     42.00  75.00   1.00   61.09    --   74.00  77.00 151.72   33
 27  \w     43.00  77.00   1.00   61.09    --   74.00  76.00 -60.67   34
 28  \w     47.00  74.00   1.00   61.09    --   78.00  69.00 121.83   27
 29  \w     46.00  72.00   1.00   61.09    --   78.00  76.00-173.88   26
 30  \w     46.00  76.00   1.00   61.09    --   78.00  73.00  24.46   30
 31  \w     50.00  76.00   1.00   61.09    --   82.00  73.00-141.63   26
 32  \w     50.00  77.00   1.00   61.09    --   82.00  74.00 -38.61   27
 33  \w     54.00  80.00   1.00   61.09    --   86.00  76.00-110.91   26
 34  \w     54.00  83.00   1.00   61.09    --   86.00  75.00  59.10   29
 35  \w     60.00  85.00   1.00   61.09    --   90.00  69.00 130.19   25
 36  \w     67.00 144.00   1.00   61.09    --   98.29  77.00 -60.00   77
 37  \w     35.00 117.00   1.00   61.09    --   98.29-125.00-150.00   82
 38  \w     24.00  80.00   1.00   61.09    --   98.29 -94.00 120.00   56
 39  \w     66.00 157.00   1.00   61.09    --   98.29  77.00  60.00   91
 40  \w     66.00  92.00   1.00   61.09    --   98.29  77.00 120.00   26
 41  \w     95.00 174.00   1.00   61.09    --   98.29  77.00 -90.00   79
 42  \w     68.00 158.00   1.00   61.09    --   98.29  77.00  90.00   90
 43  \w     36.00 109.00   1.00   61.09    --   98.29 -94.00 -30.00   73
 44  \w     66.00 148.00   1.00   61.09    --   98.29  77.00-180.00   82
 45  \w     66.00 158.00   1.00   61.09    --   98.29  77.00  30.00   92
 46  \w     66.00 145.00   1.00   61.09    --   98.29  77.00-120.00   79
 47  \w     23.00 102.00   1.00   61.09    --   98.29 -94.00  60.00   79
 48  \w     67.00 162.00   1.00   61.09    --   98.29  77.00 150.00   95
 49  \w     22.00 109.00   1.00   61.09    --   98.29 -94.00-120.00   87
 50  \w     67.00  93.00   1.00   61.09    --   98.29  77.00 -90.00   26
 51  \w     66.00 143.00   1.00   61.09    --   98.29  77.00   0.00   77
 52  \w     68.00  97.00   1.00   61.09    --   98.29  69.00 143.72   29
 53  \w    103.00 173.00   1.00   61.09    --   98.29  77.00 120.00   70
 54  \w     66.00 170.00   1.00   61.09    --   98.29  77.00-150.00  104
 55  \w    106.00 131.00   1.00   61.09    --   98.29 -77.00 -90.00   25
 56  \w     26.00  64.00   1.00   61.09    --   98.29 -77.00 -90.00   38
 57  \w     66.00 174.00   1.00   61.09    --   98.29  77.00 -30.00  108
;
_diffrn_measurement_device 'four-circle diffractometer'
_diffrn_measurement_device_type 'SuperNova, Dual, Cu at home/near, Atlas'
_diffrn_measurement_method '\w scans'
_diffrn_orient_matrix_type 'CrysAlisPro convention (1999,Acta A55,543-557)'
_diffrn_orient_matrix_UB_11 -0.1078174000
_diffrn_orient_matrix_UB_12 0.0318819000
_diffrn_orient_matrix_UB_13 0.0300595000
_diffrn_orient_matrix_UB_21 -0.0058720000
_diffrn_orient_matrix_UB_22 -0.0654016000
_diffrn_orient_matrix_UB_23 0.0732920000
_diffrn_orient_matrix_UB_31 -0.0099525000
_diffrn_orient_matrix_UB_32 0.0682870000
_diffrn_orient_matrix_UB_33 0.0636564000
_diffrn_radiation_monochromator mirror
_diffrn_radiation_probe x-ray
_diffrn_radiation_type 'Cu K\a'
_diffrn_radiation_wavelength 1.54184
_diffrn_reflns_av_R_equivalents 0.0505
_diffrn_reflns_av_unetI/netI 0.0303
_diffrn_reflns_Laue_measured_fraction_full 0.998
_diffrn_reflns_Laue_measured_fraction_max 0.983
_diffrn_reflns_limit_h_max 19
_diffrn_reflns_limit_h_min -19
_diffrn_reflns_limit_k_max 19
_diffrn_reflns_limit_k_min -20
_diffrn_reflns_limit_l_max 20
_diffrn_reflns_limit_l_min -20
_diffrn_reflns_number 69673
_diffrn_reflns_point_group_measured_fraction_full 0.998
_diffrn_reflns_point_group_measured_fraction_max 0.983
_diffrn_reflns_theta_full 67.684
_diffrn_reflns_theta_max 69.660
_diffrn_reflns_theta_min 2.862
_diffrn_source 'micro-focus sealed X-ray tube'
_diffrn_source_type 'SuperNova (Cu) X-ray Source'
_exptl_absorpt_coefficient_mu 0.539
_exptl_absorpt_correction_T_max 1.000
_exptl_absorpt_correction_T_min 0.698
_exptl_absorpt_correction_type gaussian
_exptl_absorpt_process_details
;
CrysAlisPro 1.171.40.67a (Rigaku Oxford Diffraction, 2019)
Numerical absorption correction based on gaussian integration over
			a multifaceted crystal model
Empirical absorption correction using spherical harmonics,
 implemented in SCALE3 ABSPACK scaling algorithm.
;
_exptl_crystal_colour 'clear yellowish orange'
_exptl_crystal_colour_lustre clear
_exptl_crystal_colour_modifier yellowish
_exptl_crystal_colour_primary orange
_exptl_crystal_density_diffrn 1.118
_exptl_crystal_description needle
_exptl_crystal_F_000 1416
_exptl_crystal_recrystallization_method
'The material was recrystallised from a mixture of toluene and methanol  by solvent layering'
_exptl_crystal_size_max 0.327
_exptl_crystal_size_mid 0.105
_exptl_crystal_size_min 0.081
_refine_diff_density_max 2.964
_refine_diff_density_min -1.582
_refine_diff_density_rms 0.158
_refine_ls_extinction_method none
_refine_ls_goodness_of_fit_ref 2.789
_refine_ls_hydrogen_treatment constr
_refine_ls_matrix_type full
_refine_ls_number_parameters 700
_refine_ls_number_reflns 14290
_refine_ls_number_restraints 162
_refine_ls_restrained_S_all 2.813
_refine_ls_R_factor_all 0.2198
_refine_ls_R_factor_gt 0.1977
_refine_ls_shift/su_max 0.002
_refine_ls_shift/su_mean 0.000
_refine_ls_structure_factor_coef Fsqd
_refine_ls_weighting_details 'w=1/[\s^2^(Fo^2^)+(0.2000P)^2^] where P=(Fo^2^+2Fc^2^)/3'
_refine_ls_weighting_scheme calc
_refine_ls_wR_factor_gt 0.5463
_refine_ls_wR_factor_ref 0.5795
_reflns_Friedel_coverage 0.000
_reflns_number_gt 11376
_reflns_number_total 14290
_reflns_threshold_expression 'I > 2\s(I)'
_cod_data_source_file d0cc07773a2.cif
_cod_data_source_block 20hir_cw02_2
_cod_depositor_comments 'Adding full bibliography for 7127610--7127611.cif.'
_cod_database_code 7127610
_shelx_shelxl_version_number 2018/3
_chemical_oxdiff_formula 'C88 H116O8'
_chemical_oxdiff_usercomment CW-185-
_shelx_space_group_comment
;
The symmetry employed for this shelxl refinement is uniquely defined
by the following loop, which should always be used as a source of
symmetry information in preference to the above space-group names.
They are only intended as comments.
;
_reflns_odcompleteness_completeness 99.99
_reflns_odcompleteness_iscentric 1
_reflns_odcompleteness_theta 64.99
_olex2_refinement_description
;
1. Fixed Uiso
 At 1.2 times of:
  All C(H) groups, All C(H,H) groups, All C(H,H,H,H) groups
 At 1.5 times of:
  All C(H,H,H) groups, All C(H,H,H,H,H,H) groups
2. Restrained distances
 C101-C100 \\sim C101-C102 \\sim C103-C102 \\sim C104-C103 \\sim C104-C105
\\sim C105-C106 \\sim C106-
 C107
 with sigma of 0.02
 C91-C92 \\sim C93-C92A
 with sigma of 0.02
 C10B-C105 \\sim C10B-C103 \\sim C104-C103 \\sim C105-C104 \\sim C103-C102
\\sim C102-C101 \\sim C10A-
 C101 \\sim C10A-C103
 with sigma of 0.02
 C91-C90 \\sim C90A-C91 \\sim C89-C90A \\sim C89-C90
 with sigma of 0.02
 C66A-C65 \\sim C66-C65 \\sim C68-C67 \\sim C67-C66 \\sim C69-C68 \\sim
C69A-C68A \\sim C67A-C68A ~
 C66A-C67A \\sim C65-C64 \\sim C64-C63 \\sim C63-C62 \\sim C62-C61 \\sim C59-C61
 with sigma of 0.02
 C87-C88 \\sim C89-C90 \\sim C89-C90A \\sim C90A-C91 \\sim C91-C90
 with sigma of 0.02
 C87-C88 \\sim C87A-C88 \\sim C87A-C86 \\sim C87-C86
 with sigma of 0.02
 C87A-C88 \\sim C87-C88 \\sim C87-C86 \\sim C87A-C86
 with sigma of 0.02
3. Uiso/Uaniso restraints and constraints
Uanis(C99) = Uanis(C100) = Uanis(C102) = Uanis(C103) = Uanis(C106) =
Uanis(C101) = Uanis(C105) = Uanis(C104) = Uanis(C107) = Uanis(C108) =
Uanis(C10C) = Uanis(C10B) = Uanis(C10A)
Uanis(C86) = Uanis(C88) = Uanis(C89) = Uanis(C87A) = Uanis(C91) = Uanis(C92) =
Uanis(C93) = Uanis(C95) = Uanis(C94) = Uanis(C90)
Uanis(C90) = Uanis(C90A)
Uanis(C73) = Uanis(C79) = Uanis(C74) = Uanis(C80) = Uanis(C78) = Uanis(C77) =
Uanis(C81) = Uanis(C76) = Uanis(C75) = Uanis(C82)
Uanis(C61) = Uanis(C62) = Uanis(C59) = Uanis(C63) = Uanis(C65) = Uanis(C66) =
Uanis(C68) = Uanis(C67) = Uanis(C69) = Uanis(C68A) = Uanis(C66A) = Uanis(C67A)
= Uanis(C69A) = Uanis(C64)
Uanis(C73) = Uanis(C74) = Uanis(C75) = Uanis(C76) = Uanis(C77) = Uanis(C78) =
Uanis(C79) = Uanis(C80) = Uanis(C81) = Uanis(C82)
Uanis(C87A) = Uanis(C87)
4. Others
 Sof(H10U)=Sof(H10V)=Sof(C107)=Sof(H10W)=Sof(H10X)=Sof(HB)=Sof(HC)=Sof(HD)=1-
 FVAR(1)
 Sof(H10S)=Sof(H10T)=Sof(H)=Sof(H10Y)=Sof(HA)=Sof(C10C)=Sof(H10Z)=Sof(HE)=
 FVAR(1)
 Sof(H65C)=Sof(H65D)=Sof(C66A)=Sof(H66C)=Sof(H66D)=Sof(C67A)=Sof(H67C)=
 Sof(H67D)=Sof(C68A)=Sof(H68C)=Sof(H68D)=Sof(C69A)=Sof(H69D)=Sof(H69E)=
 Sof(H69F)=1-FVAR(2)
 Sof(H65A)=Sof(H65B)=Sof(C66)=Sof(H66A)=Sof(H66B)=Sof(C67)=Sof(H67A)=Sof(H67B)=
 Sof(C68)=Sof(H68A)=Sof(H68B)=Sof(C69)=Sof(H69A)=Sof(H69B)=Sof(H69C)=FVAR(2)
 Sof(H86C)=Sof(H86D)=Sof(C87)=Sof(H87A)=Sof(H87B)=Sof(H88C)=Sof(H88D)=1-FVAR(3)
 Sof(H86A)=Sof(H86B)=Sof(H88A)=Sof(H88B)=Sof(C87A)=Sof(H87C)=Sof(H87D)=FVAR(3)
 Sof(H89C)=Sof(H89D)=Sof(H91C)=Sof(H91D)=Sof(H93C)=Sof(H93D)=Sof(C90A)=
 Sof(H90C)=Sof(H90D)=Sof(C92A)=Sof(H92C)=Sof(H92D)=1-FVAR(4)
 Sof(H89A)=Sof(H89B)=Sof(C90)=Sof(H90A)=Sof(H90B)=Sof(H91A)=Sof(H91B)=Sof(C92)=
 Sof(H92A)=Sof(H92B)=Sof(H93A)=Sof(H93B)=FVAR(4)
 Sof(H10E)=Sof(H10F)=Sof(H10L)=Sof(H10K)=Sof(H10R)=Sof(H10Q)=Sof(C10A)=Sof(H1)=
 Sof(HG)=Sof(C10B)=Sof(H10)=Sof(HF)=1-FVAR(5)
 Sof(H10C)=Sof(H10D)=Sof(C102)=Sof(H10G)=Sof(H10H)=Sof(H10J)=Sof(H10I)=
 Sof(C104)=Sof(H10M)=Sof(H10N)=Sof(H10P)=Sof(H10O)=FVAR(5)
5.a Riding coordinates:
 C108(H,H10Y,HA), C108(HB,HC,HD)
5.b Secondary CH2 refined with riding coordinates:
 C59(H59A,H59B), C61(H61A,H61B), C62(H62A,H62B), C63(H63A,H63B), C64(H64A,
 H64B), C65(H65A,H65B), C65(H65C,H65D), C66(H66A,H66B), C67(H67A,H67B),
 C68(H68A,H68B), C73(H73A,H73B), C74(H74A,H74B), C75(H75A,H75B), C76(H76A,H76B),
  C77(H77A,H77B), C78(H78A,H78B), C79(H79A,H79B), C80(H80A,H80B), C81(H81A,
 H81B), C86(H86A,H86B), C86(H86C,H86D), C87(H87A,H87B), C88(H88A,H88B),
 C88(H88C,H88D), C89(H89A,H89B), C89(H89C,H89D), C90(H90A,H90B), C91(H91A,H91B),
  C91(H91C,H91D), C92(H92A,H92B), C93(H93A,H93B), C93(H93C,H93D), C94(H94A,
 H94B), C99(H99A,H99B), C100(H10A,H10B), C101(H10C,H10D), C101(H10E,H10F),
 C102(H10G,H10H), C103(H10J,H10I), C103(H10L,H10K), C104(H10M,H10N), C105(H10P,
 H10O), C105(H10R,H10Q), C106(H10U,H10V), C106(H10S,H10T), C107(H10W,H10X),
 C66A(H66C,H66D), C67A(H67C,H67D), C68A(H68C,H68D), C87A(H87C,H87D), C90A(H90C,
 H90D), C92A(H92C,H92D), C10A(H1,HG), C10B(H10,HF), C10C(H10Z,HE)
5.c Aromatic/amide H refined with riding coordinates:
 C11(H11), C16(H16), C18(H18), C23(H23), C24(H24), C30(H30), C35(H35),
 C36(H36), C38(H38), C39(H39), C47(H47), C48(H48), C50(H50), C51(H51)
5.d Idealised Me refined as rotating group:
 C41(H41A,H41B,H41C), C42(H42A,H42B,H42C), C43(H43A,H43B,H43C), C53(H53A,H53B,
 H53C), C54(H54A,H54B,H54C), C55(H55A,H55B,H55C), C69(H69A,H69B,H69C), C82(H82A,
 H82B,H82C), C95(H95A,H95B,H95C), C69A(H69D,H69E,H69F)
;
_olex2_date_sample_data_collection 2020-10-23
_olex2_diffrn_ambient_temperature_device 'Cryojet - Oxford Instruments'
_olex2_exptl_crystal_mounting_method 'The crystal was mounted on a mylar loop'
_olex2_submission_special_instructions 'No special instructions were received'
_oxdiff_exptl_absorpt_empirical_details
;
Empirical correction (ABSPACK) includes:
- Absorption correction using spherical harmonics
- Frame scaling
;
_oxdiff_exptl_absorpt_empirical_full_max 1.371
_oxdiff_exptl_absorpt_empirical_full_min 0.714

loop_
_space_group_symop_operation_xyz
'x, y, z'
'-x, -y, -z'

loop_
_atom_site_label
_atom_site_type_symbol
_atom_site_fract_x
_atom_site_fract_y
_atom_site_fract_z
_atom_site_U_iso_or_equiv
_atom_site_adp_type
_atom_site_occupancy
_atom_site_site_symmetry_order
_atom_site_calc_flag
_atom_site_refinement_flags_posn
_atom_site_refinement_flags_adp
_atom_site_refinement_flags_occupancy
_atom_site_disorder_assembly
_atom_site_disorder_group
O57 O 0.8506(3) 0.5220(3) 0.0475(2) 0.0410(9) Uani 1 1 d . . . . .
O58 O 0.8603(2) 0.5702(3) 0.1643(2) 0.0383(9) Uani 1 1 d . . . . .
O71 O 0.7686(3) 0.6200(3) -0.0872(2) 0.0438(10) Uani 1 1 d . . . . .
O72 O 0.7498(3) 0.6944(3) 0.0297(3) 0.0475(10) Uani 1 1 d . . . . .
O84 O 0.0993(2) 0.5375(3) 0.4228(2) 0.0386(9) Uani 1 1 d . . . . .
O85 O 0.1550(2) 0.4147(2) 0.3398(2) 0.0342(8) Uani 1 1 d . . . . .
O97 O 0.1545(3) 0.5238(3) 0.5967(2) 0.0431(10) Uani 1 1 d . . . . .
O98 O 0.2189(3) 0.4108(3) 0.4978(2) 0.0398(9) Uani 1 1 d . . . . .
C11 C 0.6896(4) 0.5563(4) 0.2680(3) 0.0388(12) Uani 1 1 d . . . . .
H11 H 0.734645 0.547161 0.291447 0.047 Uiso 1 1 calc R U . . .
C12 C 0.7127(3) 0.5688(4) 0.1786(3) 0.0326(11) Uani 1 1 d . . . . .
C13 C 0.6431(3) 0.5837(3) 0.1414(3) 0.0294(10) Uani 1 1 d . . . . .
C14 C 0.5567(3) 0.5727(3) 0.1967(3) 0.0282(10) Uani 1 1 d . . . . .
C15 C 0.5321(3) 0.5658(3) 0.2898(3) 0.0298(10) Uani 1 1 d . . . . .
C16 C 0.5989(4) 0.5571(4) 0.3236(3) 0.0376(12) Uani 1 1 d . . . . .
H16 H 0.583669 0.551776 0.383904 0.045 Uiso 1 1 calc R U . . .
C17 C 0.6552(3) 0.6085(3) 0.0534(3) 0.0304(10) Uani 1 1 d . . . . .
C18 C 0.5871(3) 0.6153(3) 0.0231(3) 0.0317(10) Uani 1 1 d . . . . .
H18 H 0.594591 0.634224 -0.033340 0.038 Uiso 1 1 calc R U . . .
C19 C 0.5053(3) 0.5946(3) 0.0751(3) 0.0284(10) Uani 1 1 d . . . . .
C21 C 0.4922(3) 0.5689(3) 0.1612(3) 0.0284(10) Uani 1 1 d . . . . .
C22 C 0.4170(3) 0.5359(3) 0.2146(3) 0.0275(10) Uani 1 1 d . . . . .
C23 C 0.3753(3) 0.4988(3) 0.1771(3) 0.0308(10) Uani 1 1 d . . . . .
H23 H 0.400113 0.488839 0.116206 0.037 Uiso 1 1 calc R U . . .
C24 C 0.2964(3) 0.4763(3) 0.2298(3) 0.0304(10) Uani 1 1 d . . . . .
H24 H 0.269275 0.452294 0.203437 0.036 Uiso 1 1 calc R U . . .
C25 C 0.2586(3) 0.4894(3) 0.3203(3) 0.0296(10) Uani 1 1 d . . . . .
C26 C 0.3042(3) 0.5188(3) 0.3622(3) 0.0302(10) Uani 1 1 d . . . . .
C27 C 0.3853(3) 0.5395(3) 0.3087(3) 0.0271(10) Uani 1 1 d . . . . .
C28 C 0.4377(3) 0.5657(3) 0.3462(3) 0.0301(10) Uani 1 1 d . . . . .
C29 C 0.3958(3) 0.5879(3) 0.4374(3) 0.0313(10) Uani 1 1 d . . . . .
C30 C 0.3151(3) 0.5663(3) 0.4906(3) 0.0315(10) Uani 1 1 d . . . . .
H30 H 0.289182 0.578690 0.551101 0.038 Uiso 1 1 calc R U . . .
C31 C 0.2739(3) 0.5279(3) 0.4559(3) 0.0332(11) Uani 1 1 d . . . . .
C32 C 0.4401(3) 0.6080(3) 0.0346(3) 0.0324(11) Uani 1 1 d . . . . .
C33 C 0.3911(4) 0.6230(3) -0.0060(3) 0.0335(11) Uani 1 1 d . . . . .
C34 C 0.3307(4) 0.6442(3) -0.0549(3) 0.0330(11) Uani 1 1 d . . . . .
C35 C 0.2440(4) 0.6349(4) -0.0212(3) 0.0413(12) Uani 1 1 d . . . . .
H35 H 0.223186 0.612734 0.034210 0.050 Uiso 1 1 calc R U . . .
C36 C 0.1871(4) 0.6579(4) -0.0687(4) 0.0447(13) Uani 1 1 d . . . . .
H36 H 0.128692 0.651031 -0.044615 0.054 Uiso 1 1 calc R U . . .
C37 C 0.2158(4) 0.6911(4) -0.1516(4) 0.0392(12) Uani 1 1 d . . . . .
C38 C 0.3034(4) 0.6999(6) -0.1853(4) 0.061(2) Uani 1 1 d . . . . .
H38 H 0.324711 0.721838 -0.240713 0.074 Uiso 1 1 calc R U . . .
C39 C 0.3598(4) 0.6762(5) -0.1374(4) 0.0568(19) Uani 1 1 d . . . . .
H39 H 0.418725 0.682046 -0.161550 0.068 Uiso 1 1 calc R U . . .
C40 C 0.1491(4) 0.7224(4) -0.2003(4) 0.0452(13) Uani 1 1 d . . . . .
C41 C 0.2072(7) 0.7189(11) -0.3016(5) 0.120(5) Uani 1 1 d . . . . .
H41A H 0.245345 0.754476 -0.313680 0.180 Uiso 1 1 calc R U . . .
H41B H 0.165119 0.739746 -0.331714 0.180 Uiso 1 1 calc R U . . .
H41C H 0.246976 0.660159 -0.321858 0.180 Uiso 1 1 calc R U . . .
C42 C 0.0928(7) 0.6628(6) -0.1901(8) 0.083(3) Uani 1 1 d . . . . .
H42A H 0.134325 0.603599 -0.200209 0.124 Uiso 1 1 calc R U . . .
H42B H 0.063822 0.676538 -0.232104 0.124 Uiso 1 1 calc R U . . .
H42C H 0.045038 0.671018 -0.131451 0.124 Uiso 1 1 calc R U . . .
C43 C 0.0882(7) 0.8147(6) -0.1749(7) 0.081(3) Uani 1 1 d . . . . .
H43A H 0.053504 0.821210 -0.112205 0.122 Uiso 1 1 calc R U . . .
H43B H 0.045152 0.832018 -0.204063 0.122 Uiso 1 1 calc R U . . .
H43C H 0.126803 0.850325 -0.192137 0.122 Uiso 1 1 calc R U . . .
C44 C 0.4275(4) 0.6324(4) 0.4815(3) 0.0364(12) Uani 1 1 d . . . . .
C45 C 0.4423(4) 0.6734(4) 0.5262(3) 0.0353(11) Uani 1 1 d . . . . .
C46 C 0.4651(3) 0.7176(3) 0.5807(3) 0.0337(11) Uani 1 1 d . . . . .
C47 C 0.4241(4) 0.8070(4) 0.5994(4) 0.0468(14) Uani 1 1 d . . . . .
H47 H 0.381389 0.840493 0.575400 0.056 Uiso 1 1 calc R U . . .
C48 C 0.4471(5) 0.8458(4) 0.6536(5) 0.0534(15) Uani 1 1 d . . . . .
H48 H 0.419538 0.905465 0.664934 0.064 Uiso 1 1 calc R U . . .
C49 C 0.5106(4) 0.7981(4) 0.6920(4) 0.0429(13) Uani 1 1 d . . . . .
C50 C 0.5516(4) 0.7097(4) 0.6702(4) 0.0428(13) Uani 1 1 d . . . . .
H50 H 0.595512 0.676121 0.692958 0.051 Uiso 1 1 calc R U . . .
C51 C 0.5299(4) 0.6700(4) 0.6165(4) 0.0399(12) Uani 1 1 d . . . . .
H51 H 0.558774 0.610549 0.603977 0.048 Uiso 1 1 calc R U . . .
C52 C 0.5365(5) 0.8423(5) 0.7500(4) 0.0561(17) Uani 1 1 d . . . . .
C53 C 0.5933(9) 0.8976(8) 0.6927(6) 0.097(4) Uani 1 1 d . . . . .
H53A H 0.653893 0.860513 0.653663 0.145 Uiso 1 1 calc R U . . .
H53B H 0.601249 0.932910 0.729710 0.145 Uiso 1 1 calc R U . . .
H53C H 0.560368 0.934079 0.658615 0.145 Uiso 1 1 calc R U . . .
C54 C 0.4461(7) 0.9012(5) 0.8211(5) 0.071(2) Uani 1 1 d . . . . .
H54A H 0.406890 0.940093 0.793617 0.107 Uiso 1 1 calc R U . . .
H54B H 0.461966 0.934052 0.853640 0.107 Uiso 1 1 calc R U . . .
H54C H 0.412904 0.866459 0.860578 0.107 Uiso 1 1 calc R U . . .
C55 C 0.5937(6) 0.7770(6) 0.7960(5) 0.069(2) Uani 1 1 d . . . . .
H55A H 0.564926 0.734098 0.820718 0.104 Uiso 1 1 calc R U . . .
H55B H 0.595443 0.806361 0.842212 0.104 Uiso 1 1 calc R U . . .
H55C H 0.656609 0.749402 0.754014 0.104 Uiso 1 1 calc R U . . .
C56 C 0.8136(4) 0.5527(4) 0.1218(3) 0.0370(12) Uani 1 1 d . . . . .
C59 C 0.9636(5) 0.5389(6) 0.1157(5) 0.0646(8) Uani 1 1 d D . . . .
H59A H 0.980362 0.570752 0.062774 0.078 Uiso 1 1 calc R U . . .
H59B H 0.986142 0.477929 0.098370 0.078 Uiso 1 1 calc R U . . .
C61 C 1.0078(6) 0.5519(5) 0.1746(5) 0.0646(8) Uani 1 1 d D . . . .
H61A H 1.074277 0.517407 0.149922 0.078 Uiso 1 1 calc R U . . .
H61B H 0.979909 0.529937 0.231701 0.078 Uiso 1 1 calc R U . . .
C62 C 0.9980(6) 0.6440(5) 0.1882(5) 0.0646(8) Uani 1 1 d D . . . .
H62A H 0.931965 0.676695 0.220544 0.078 Uiso 1 1 calc R U . . .
H62B H 1.017494 0.668562 0.130926 0.078 Uiso 1 1 calc R U . . .
C63 C 1.0537(6) 0.6560(5) 0.2370(5) 0.0646(8) Uani 1 1 d D . . . .
H63A H 1.029098 0.638793 0.297182 0.078 Uiso 1 1 calc R U . . .
H63B H 1.118878 0.618684 0.208945 0.078 Uiso 1 1 calc R U . . .
C64 C 1.0493(6) 0.7486(5) 0.2383(5) 0.0646(8) Uani 1 1 d D . . . .
H64A H 1.079981 0.762360 0.177876 0.078 Uiso 1 1 calc R U . . .
H64B H 0.983591 0.785279 0.258415 0.078 Uiso 1 1 calc R U . . .
C65 C 1.0908(5) 0.7737(5) 0.2922(5) 0.0646(8) Uani 1 1 d D . . . .
H65A H 1.064361 0.757980 0.352667 0.078 Uiso 0.628(7) 1 calc R U P A 1
H65B H 1.077302 0.835765 0.292031 0.078 Uiso 0.628(7) 1 calc R U P A 1
H65C H 1.151021 0.775628 0.249976 0.078 Uiso 0.372(7) 1 calc R U P A 2
H65D H 1.051798 0.833392 0.311828 0.078 Uiso 0.372(7) 1 calc R U P A 2
C66 C 1.1974(7) 0.7258(8) 0.2520(8) 0.0646(8) Uani 0.628(7) 1 d D . P A 1
H66A H 1.210034 0.666143 0.268969 0.078 Uiso 0.628(7) 1 calc R U P A 1
H66B H 1.218682 0.725205 0.188296 0.078 Uiso 0.628(7) 1 calc R U P A 1
C67 C 1.2550(9) 0.7639(9) 0.2788(7) 0.0646(8) Uani 0.628(7) 1 d D . P A 1
H67A H 1.320754 0.727771 0.251538 0.078 Uiso 0.628(7) 1 calc R U P A 1
H67B H 1.248832 0.820754 0.255010 0.078 Uiso 0.628(7) 1 calc R U P A 1
C68 C 1.2289(9) 0.7726(9) 0.3766(7) 0.0646(8) Uani 0.628(7) 1 d D . P A 1
H68A H 1.164128 0.811088 0.403884 0.078 Uiso 0.628(7) 1 calc R U P A 1
H68B H 1.232570 0.716286 0.401225 0.078 Uiso 0.628(7) 1 calc R U P A 1
C69 C 1.2906(9) 0.8068(9) 0.3994(9) 0.0646(8) Uani 0.628(7) 1 d D . P A 1
H69A H 1.354561 0.768090 0.374281 0.097 Uiso 0.628(7) 1 calc R U P A 1
H69B H 1.270073 0.811245 0.462358 0.097 Uiso 0.628(7) 1 calc R U P A 1
H69C H 1.286520 0.863001 0.376163 0.097 Uiso 0.628(7) 1 calc R U P A 1
C70 C 0.7325(4) 0.6380(4) -0.0091(3) 0.0357(11) Uani 1 1 d . . . . .
C73 C 0.8275(10) 0.7227(10) -0.0272(9) 0.1125(13) Uani 1 1 d . . . . .
H73A H 0.809485 0.763053 -0.068857 0.135 Uiso 1 1 calc R U . . .
H73B H 0.882005 0.673575 -0.059778 0.135 Uiso 1 1 calc R U . . .
C74 C 0.8502(10) 0.7697(9) 0.0397(9) 0.1125(13) Uani 1 1 d . . . . .
H74A H 0.841267 0.741646 0.095319 0.135 Uiso 1 1 calc R U . . .
H74B H 0.913358 0.772030 0.013268 0.135 Uiso 1 1 calc R U . . .
C75 C 0.7766(10) 0.8578(9) 0.0503(9) 0.1125(13) Uani 1 1 d . . . . .
H75A H 0.714460 0.856105 0.087018 0.135 Uiso 1 1 calc R U . . .
H75B H 0.776807 0.878741 -0.006634 0.135 Uiso 1 1 calc R U . . .
C76 C 0.8054(10) 0.9193(10) 0.0972(9) 0.1125(13) Uani 1 1 d . . . . .
H76A H 0.870745 0.912993 0.062605 0.135 Uiso 1 1 calc R U . . .
H76B H 0.767793 0.979097 0.094786 0.135 Uiso 1 1 calc R U . . .
C77 C 0.7947(10) 0.9036(9) 0.1844(9) 0.1125(13) Uani 1 1 d . . . . .
H77A H 0.837135 0.846096 0.186911 0.135 Uiso 1 1 calc R U . . .
H77B H 0.730866 0.905197 0.218905 0.135 Uiso 1 1 calc R U . . .
C78 C 0.8166(10) 0.9757(10) 0.2286(9) 0.1125(13) Uani 1 1 d . . . . .
H78A H 0.879876 0.975257 0.193403 0.135 Uiso 1 1 calc R U . . .
H78B H 0.773035 1.033159 0.227693 0.135 Uiso 1 1 calc R U . . .
C79 C 0.8071(10) 0.9565(10) 0.3227(9) 0.1125(13) Uani 1 1 d . . . . .
H79A H 0.740730 0.978034 0.360768 0.135 Uiso 1 1 calc R U . . .
H79B H 0.829422 0.894103 0.326882 0.135 Uiso 1 1 calc R U . . .
C80 C 0.8560(10) 0.9919(10) 0.3566(9) 0.1125(13) Uani 1 1 d . . . . .
H80A H 0.831887 1.054467 0.354740 0.135 Uiso 1 1 calc R U . . .
H80B H 0.921989 0.972145 0.317413 0.135 Uiso 1 1 calc R U . . .
C81 C 0.8492(10) 0.9704(9) 0.4454(9) 0.1125(13) Uani 1 1 d . . . . .
H81A H 0.882252 0.999858 0.461767 0.135 Uiso 1 1 calc R U . . .
H81B H 0.881233 0.908617 0.445516 0.135 Uiso 1 1 calc R U . . .
C82 C 0.7446(9) 0.9948(9) 0.5186(9) 0.1125(13) Uani 1 1 d . . . . .
H82A H 0.703734 1.044467 0.501650 0.169 Uiso 1 1 calc R U . . .
H82B H 0.744043 1.007862 0.574170 0.169 Uiso 1 1 calc R U . . .
H82C H 0.723186 0.946816 0.524133 0.169 Uiso 1 1 calc R U . . .
C83 C 0.1634(3) 0.4827(3) 0.3672(3) 0.0315(10) Uani 1 1 d . . . . .
C86 C 0.0611(8) 0.4091(6) 0.3734(7) 0.0856(10) Uani 1 1 d D . . . .
H86A H 0.041871 0.395676 0.435158 0.103 Uiso 0.595(16) 1 calc R U P B 1
H86B H 0.015946 0.463706 0.367877 0.103 Uiso 0.595(16) 1 calc R U P B 1
H86C H 0.022904 0.442503 0.429072 0.103 Uiso 0.405(16) 1 calc R U P B 2
H86D H 0.031645 0.433719 0.332071 0.103 Uiso 0.405(16) 1 calc R U P B 2
C87 C 0.0652(17) 0.3198(9) 0.3863(13) 0.0856(10) Uani 0.405(16) 1 d D . P B 2
H87A H 0.085410 0.301217 0.434781 0.103 Uiso 0.405(16) 1 calc R U P B 2
H87B H 0.000861 0.321148 0.407282 0.103 Uiso 0.405(16) 1 calc R U P B 2
C88 C 0.1194(7) 0.2526(6) 0.3200(7) 0.0856(10) Uani 1 1 d D . . . .
H88A H 0.183518 0.250321 0.285373 0.103 Uiso 0.595(16) 1 calc R U P B 1
H88B H 0.115365 0.244529 0.380145 0.103 Uiso 0.595(16) 1 calc R U P B 1
H88C H 0.125325 0.284223 0.266546 0.103 Uiso 0.405(16) 1 calc R U P B 2
H88D H 0.180952 0.235285 0.322577 0.103 Uiso 0.405(16) 1 calc R U P B 2
C89 C 0.1184(8) 0.1761(6) 0.2960(7) 0.0856(10) Uani 1 1 d D . . . .
H89A H 0.132945 0.180900 0.233296 0.103 Uiso 0.420(13) 1 calc R U P C 1
H89B H 0.052035 0.183368 0.322581 0.103 Uiso 0.420(13) 1 calc R U P C 1
H89C H 0.055478 0.192505 0.296956 0.103 Uiso 0.580(13) 1 calc R U P C 2
H89D H 0.116719 0.142912 0.347995 0.103 Uiso 0.580(13) 1 calc R U P C 2
C90 C 0.1623(17) 0.0869(8) 0.3028(14) 0.0856(10) Uani 0.420(13) 1 d D . P C 1
H90A H 0.124475 0.072589 0.360452 0.103 Uiso 0.420(13) 1 calc R U P C 1
H90B H 0.222110 0.080757 0.304972 0.103 Uiso 0.420(13) 1 calc R U P C 1
C91 C 0.1821(8) 0.0196(6) 0.2427(7) 0.0856(10) Uani 1 1 d D . . . .
H91A H 0.250314 -0.004677 0.216232 0.103 Uiso 0.420(13) 1 calc R U P C 1
H91B H 0.162063 -0.024386 0.280219 0.103 Uiso 0.420(13) 1 calc R U P C 1
H91C H 0.120522 0.016967 0.279798 0.103 Uiso 0.580(13) 1 calc R U P C 2
H91D H 0.222002 -0.002191 0.275742 0.103 Uiso 0.580(13) 1 calc R U P C 2
C92 C 0.1548(19) 0.0205(16) 0.1741(15) 0.0856(10) Uani 0.420(13) 1 d D . P C 1
H92A H 0.090280 0.060343 0.195711 0.103 Uiso 0.420(13) 1 calc R U P C 1
H92B H 0.190736 0.050699 0.129096 0.103 Uiso 0.420(13) 1 calc R U P C 1
C93 C 0.1536(8) -0.0429(7) 0.1269(7) 0.0856(10) Uani 1 1 d D . . . .
H93A H 0.094465 -0.010587 0.121196 0.103 Uiso 0.420(13) 1 calc R U P C 1
H93B H 0.136264 -0.079417 0.175680 0.103 Uiso 0.420(13) 1 calc R U P C 1
H93C H 0.128745 0.014325 0.107151 0.103 Uiso 0.580(13) 1 calc R U P C 2
H93D H 0.103114 -0.053532 0.177236 0.103 Uiso 0.580(13) 1 calc R U P C 2
C94 C 0.1902(8) -0.1093(7) 0.0546(7) 0.0856(10) Uani 1 1 d . . . . .
H94A H 0.244097 -0.100108 0.007659 0.103 Uiso 1 1 calc R U . . .
H94B H 0.212788 -0.165657 0.076964 0.103 Uiso 1 1 calc R U . . .
C95 C 0.1272(8) -0.1124(7) 0.0169(7) 0.0856(10) Uani 1 1 d . . . . .
H95A H 0.130875 -0.171310 0.012982 0.128 Uiso 1 1 calc R U . . .
H95B H 0.144221 -0.090307 -0.041010 0.128 Uiso 1 1 calc R U . . .
H95C H 0.064036 -0.077869 0.053399 0.128 Uiso 1 1 calc R U . . .
C96 C 0.2072(4) 0.4892(4) 0.5242(3) 0.0369(12) Uani 1 1 d . . . . .
C99 C 0.1601(9) 0.3658(7) 0.5602(7) 0.0970(11) Uani 1 1 d . . . . .
H99A H 0.142180 0.386200 0.619943 0.116 Uiso 1 1 calc R U . . .
H99B H 0.103169 0.377815 0.549795 0.116 Uiso 1 1 calc R U . . .
C100 C 0.2094(8) 0.2776(7) 0.5501(7) 0.0970(11) Uani 1 1 d D . . . .
H10A H 0.206787 0.259736 0.497247 0.116 Uiso 1 1 calc R U . . .
H10B H 0.169065 0.253627 0.598485 0.116 Uiso 1 1 calc R U . . .
C101 C 0.3010(8) 0.2282(7) 0.5440(7) 0.0970(11) Uani 1 1 d D . . . .
H10C H 0.348146 0.240700 0.491561 0.116 Uiso 0.788(13) 1 calc R U P D 1
H10D H 0.311537 0.166700 0.543177 0.116 Uiso 0.788(13) 1 calc R U P D 1
H10E H 0.323037 0.275557 0.543541 0.116 Uiso 0.212(13) 1 calc R U P D 2
H10F H 0.328474 0.208580 0.482461 0.116 Uiso 0.212(13) 1 calc R U P D 2
C102 C 0.3027(9) 0.2563(9) 0.6232(8) 0.0970(11) Uani 0.788(13) 1 d D . P D 1
H10G H 0.245663 0.257901 0.673367 0.116 Uiso 0.788(13) 1 calc R U P D 1
H10H H 0.306100 0.314153 0.617143 0.116 Uiso 0.788(13) 1 calc R U P D 1
C103 C 0.3871(8) 0.1942(7) 0.6377(6) 0.0970(11) Uani 1 1 d D . . . .
H10J H 0.384902 0.136320 0.637574 0.116 Uiso 0.788(13) 1 calc R U P D 1
H10I H 0.442899 0.195631 0.587540 0.116 Uiso 0.788(13) 1 calc R U P D 1
H10L H 0.348997 0.170675 0.688527 0.116 Uiso 0.212(13) 1 calc R U P D 2
H10K H 0.347305 0.254102 0.640043 0.116 Uiso 0.212(13) 1 calc R U P D 2
C104 C 0.3992(10) 0.2077(9) 0.7188(8) 0.0970(11) Uani 0.788(13) 1 d D . P D 1
H10M H 0.397139 0.267081 0.718666 0.116 Uiso 0.788(13) 1 calc R U P D 1
H10N H 0.342560 0.205605 0.767414 0.116 Uiso 0.788(13) 1 calc R U P D 1
C105 C 0.4759(8) 0.1575(7) 0.7443(6) 0.0970(11) Uani 1 1 d D . . . .
H10P H 0.532711 0.154327 0.693060 0.116 Uiso 0.788(13) 1 calc R U P D 1
H10O H 0.473637 0.099319 0.750457 0.116 Uiso 0.788(13) 1 calc R U P D 1
H10R H 0.535035 0.114510 0.708323 0.116 Uiso 0.212(13) 1 calc R U P D 2
H10Q H 0.432369 0.126197 0.769423 0.116 Uiso 0.212(13) 1 calc R U P D 2
C106 C 0.4938(9) 0.1744(7) 0.8204(6) 0.0970(11) Uani 1 1 d D . . . .
H10U H 0.551877 0.186820 0.799685 0.116 Uiso 0.43(2) 1 calc R U P E 2
H10V H 0.442962 0.224535 0.855384 0.116 Uiso 0.43(2) 1 calc R U P E 2
H10S H 0.520602 0.220135 0.803854 0.116 Uiso 0.57(2) 1 calc R U P E 1
H10T H 0.432460 0.199184 0.867473 0.116 Uiso 0.57(2) 1 calc R U P E 1
C107 C 0.501(3) 0.1001(14) 0.8740(15) 0.0970(11) Uani 0.43(2) 1 d D . P E 2
H10W H 0.560535 0.054079 0.845182 0.116 Uiso 0.43(2) 1 calc R U P E 2
H10X H 0.450430 0.078644 0.883182 0.116 Uiso 0.43(2) 1 calc R U P E 2
C108 C 0.4940(9) 0.1289(7) 0.9620(7) 0.0970(11) Uani 1 1 d . . . . .
H H 0.427237 0.152689 0.977435 0.145 Uiso 0.57(2) 1 d R U P E 1
H10Y H 0.509257 0.074599 0.989054 0.145 Uiso 0.57(2) 1 d R U P E 1
HA H 0.513357 0.168429 0.982564 0.145 Uiso 0.57(2) 1 d R U P E 1
HB H 0.540117 0.155769 0.950824 0.145 Uiso 0.43(2) 1 d R U P E 2
HC H 0.506157 0.079369 0.996554 0.145 Uiso 0.43(2) 1 d R U P E 2
HD H 0.432347 0.169649 0.993744 0.145 Uiso 0.43(2) 1 d R U P E 2
C66A C 1.1098(14) 0.7348(14) 0.3682(12) 0.0646(8) Uani 0.372(7) 1 d D . P A 2
H66C H 1.137071 0.672280 0.358387 0.078 Uiso 0.372(7) 1 calc R U P A 2
H66D H 1.051325 0.748448 0.419975 0.078 Uiso 0.372(7) 1 calc R U P A 2
C67A C 1.1763(13) 0.7679(15) 0.3838(11) 0.0646(8) Uani 0.372(7) 1 d D . P A 2
H67C H 1.239203 0.725233 0.366336 0.078 Uiso 0.372(7) 1 calc R U P A 2
H67D H 1.179041 0.821348 0.354724 0.078 Uiso 0.372(7) 1 calc R U P A 2
C68A C 1.1265(14) 0.7818(15) 0.4811(10) 0.0646(8) Uani 0.372(7) 1 d D . P A 2
H68C H 1.062067 0.818468 0.492407 0.078 Uiso 0.372(7) 1 calc R U P A 2
H68D H 1.124294 0.725950 0.503912 0.078 Uiso 0.372(7) 1 calc R U P A 2
C69A C 1.1576(15) 0.8187(14) 0.5364(13) 0.0646(8) Uani 0.372(7) 1 d D . P A 2
H69D H 1.224866 0.802387 0.510630 0.097 Uiso 0.372(7) 1 calc R U P A 2
H69E H 1.138394 0.797044 0.594480 0.097 Uiso 0.372(7) 1 calc R U P A 2
H69F H 1.129582 0.880698 0.540248 0.097 Uiso 0.372(7) 1 calc R U P A 2
C87A C 0.0659(12) 0.3409(7) 0.3214(12) 0.0856(10) Uani 0.595(16) 1 d D . P B 1
H87C H 0.001555 0.343645 0.338104 0.103 Uiso 0.595(16) 1 calc R U P B 1
H87D H 0.086834 0.357578 0.260653 0.103 Uiso 0.595(16) 1 calc R U P B 1
C90A C 0.1728(12) 0.1096(8) 0.2253(10) 0.0856(10) Uani 0.580(13) 1 d D . P C 2
H90C H 0.235875 0.112100 0.198611 0.103 Uiso 0.580(13) 1 calc R U P C 2
H90D H 0.146034 0.125973 0.180978 0.103 Uiso 0.580(13) 1 calc R U P C 2
C92A C 0.2277(14) -0.0470(13) 0.1515(16) 0.107(6) Uani 0.580(13) 1 d D . P C 2
H92C H 0.274460 -0.028946 0.103673 0.128 Uiso 0.580(13) 1 calc R U P C 2
H92D H 0.257932 -0.106023 0.164016 0.128 Uiso 0.580(13) 1 calc R U P C 2
C10A C 0.366(3) 0.1624(17) 0.573(3) 0.0970(11) Uani 0.212(13) 1 d D . P D 2
H1 H 0.424251 0.136956 0.522449 0.116 Uiso 0.212(13) 1 calc R U P D 2
HG H 0.340264 0.117039 0.598018 0.116 Uiso 0.212(13) 1 calc R U P D 2
C10B C 0.444(4) 0.209(3) 0.678(3) 0.0970(11) Uani 0.212(13) 1 d D . P D 2
H10 H 0.409719 0.267796 0.704985 0.116 Uiso 0.212(13) 1 calc R U P D 2
HF H 0.500304 0.211733 0.629937 0.116 Uiso 0.212(13) 1 calc R U P D 2
C10C C 0.5480(18) 0.1137(14) 0.8580(13) 0.0970(11) Uani 0.57(2) 1 d . . P E 1
H10Z H 0.609032 0.119925 0.839544 0.116 Uiso 0.57(2) 1 calc R U P E 1
HE H 0.557406 0.055855 0.840017 0.116 Uiso 0.57(2) 1 calc R U P E 1

loop_
_atom_site_aniso_label
_atom_site_aniso_U_11
_atom_site_aniso_U_22
_atom_site_aniso_U_33
_atom_site_aniso_U_23
_atom_site_aniso_U_13
_atom_site_aniso_U_12
O57 0.0362(19) 0.061(2) 0.0244(18) -0.0094(16) -0.0048(14) -0.0209(17)
O58 0.0316(17) 0.057(2) 0.0297(18) -0.0075(16) -0.0099(14) -0.0182(16)
O71 0.043(2) 0.073(3) 0.0226(17) 0.0083(17) -0.0087(15) -0.0341(19)
O72 0.051(2) 0.056(2) 0.041(2) -0.0015(18) -0.0097(17) -0.034(2)
O84 0.0338(18) 0.048(2) 0.0305(18) -0.0054(16) -0.0033(15) -0.0193(16)
O85 0.0329(17) 0.046(2) 0.0272(17) -0.0015(15) -0.0096(14) -0.0195(15)
O97 0.045(2) 0.069(3) 0.0161(16) -0.0033(16) -0.0020(15) -0.0312(19)
O98 0.041(2) 0.050(2) 0.0260(17) 0.0062(15) -0.0070(15) -0.0213(17)
C11 0.037(3) 0.059(3) 0.024(2) -0.001(2) -0.015(2) -0.018(2)
C12 0.031(2) 0.047(3) 0.022(2) -0.004(2) -0.0064(18) -0.018(2)
C13 0.036(2) 0.036(2) 0.018(2) -0.0061(18) -0.0088(18) -0.0145(19)
C14 0.032(2) 0.033(2) 0.021(2) -0.0032(18) -0.0084(18) -0.0132(19)
C15 0.031(2) 0.037(3) 0.023(2) -0.0026(19) -0.0090(18) -0.0151(19)
C16 0.033(2) 0.057(3) 0.023(2) -0.003(2) -0.009(2) -0.017(2)
C17 0.031(2) 0.036(3) 0.025(2) -0.0036(19) -0.0075(18) -0.0162(19)
C18 0.036(2) 0.039(3) 0.021(2) -0.0009(19) -0.0079(19) -0.017(2)
C19 0.032(2) 0.037(2) 0.018(2) -0.0017(18) -0.0086(17) -0.0152(19)
C21 0.032(2) 0.033(2) 0.021(2) -0.0042(18) -0.0078(18) -0.0139(19)
C22 0.029(2) 0.033(2) 0.019(2) -0.0012(17) -0.0079(17) -0.0106(18)
C23 0.037(2) 0.040(3) 0.018(2) -0.0017(18) -0.0089(18) -0.017(2)
C24 0.037(2) 0.039(3) 0.019(2) -0.0040(18) -0.0096(18) -0.018(2)
C25 0.035(2) 0.036(2) 0.021(2) 0.0020(18) -0.0094(18) -0.0185(19)
C26 0.033(2) 0.035(2) 0.021(2) -0.0015(18) -0.0088(18) -0.0122(19)
C27 0.031(2) 0.030(2) 0.022(2) -0.0003(17) -0.0103(18) -0.0128(18)
C28 0.033(2) 0.041(3) 0.019(2) 0.0019(18) -0.0093(18) -0.016(2)
C29 0.036(2) 0.041(3) 0.016(2) 0.0010(18) -0.0064(18) -0.017(2)
C30 0.034(2) 0.044(3) 0.017(2) 0.0001(19) -0.0062(18) -0.018(2)
C31 0.034(2) 0.044(3) 0.023(2) -0.004(2) -0.0079(19) -0.016(2)
C32 0.035(2) 0.042(3) 0.019(2) 0.0002(19) -0.0055(19) -0.018(2)
C33 0.038(3) 0.046(3) 0.024(2) 0.003(2) -0.013(2) -0.021(2)
C34 0.037(2) 0.044(3) 0.027(2) 0.000(2) -0.016(2) -0.019(2)
C35 0.041(3) 0.060(3) 0.028(2) 0.002(2) -0.011(2) -0.025(3)
C36 0.037(3) 0.065(4) 0.037(3) 0.002(3) -0.010(2) -0.028(3)
C37 0.039(3) 0.045(3) 0.035(3) -0.006(2) -0.012(2) -0.016(2)
C38 0.043(3) 0.120(6) 0.033(3) 0.022(3) -0.021(3) -0.040(4)
C39 0.043(3) 0.110(6) 0.035(3) 0.028(3) -0.021(3) -0.047(4)
C40 0.042(3) 0.057(3) 0.046(3) -0.007(3) -0.023(2) -0.020(3)
C41 0.066(5) 0.244(16) 0.045(4) -0.020(6) -0.031(4) -0.030(7)
C42 0.073(5) 0.086(6) 0.124(8) 0.011(5) -0.068(5) -0.034(4)
C43 0.092(6) 0.067(5) 0.111(7) -0.002(5) -0.075(6) -0.013(4)
C44 0.037(3) 0.050(3) 0.022(2) 0.004(2) -0.0092(19) -0.018(2)
C45 0.042(3) 0.048(3) 0.021(2) 0.001(2) -0.014(2) -0.020(2)
C46 0.034(2) 0.043(3) 0.028(2) 0.000(2) -0.0100(19) -0.021(2)
C47 0.053(3) 0.040(3) 0.050(3) -0.002(3) -0.026(3) -0.011(2)
C48 0.058(4) 0.038(3) 0.066(4) -0.007(3) -0.026(3) -0.014(3)
C49 0.053(3) 0.049(3) 0.033(3) -0.004(2) -0.013(2) -0.026(3)
C50 0.055(3) 0.045(3) 0.040(3) 0.002(2) -0.027(3) -0.021(3)
C51 0.051(3) 0.037(3) 0.040(3) -0.002(2) -0.024(2) -0.016(2)
C52 0.073(4) 0.064(4) 0.045(3) -0.014(3) -0.016(3) -0.043(4)
C53 0.136(9) 0.137(9) 0.060(5) -0.013(5) -0.024(5) -0.107(8)
C54 0.099(6) 0.067(5) 0.053(4) -0.026(4) -0.029(4) -0.028(4)
C55 0.065(4) 0.092(6) 0.068(4) -0.024(4) -0.034(4) -0.030(4)
C56 0.035(3) 0.051(3) 0.029(3) -0.001(2) -0.012(2) -0.020(2)
C59 0.0637(16) 0.0736(18) 0.0662(17) 0.0004(13) -0.0294(13) -0.0291(13)
C61 0.0637(16) 0.0736(18) 0.0662(17) 0.0004(13) -0.0294(13) -0.0291(13)
C62 0.0637(16) 0.0736(18) 0.0662(17) 0.0004(13) -0.0294(13) -0.0291(13)
C63 0.0637(16) 0.0736(18) 0.0662(17) 0.0004(13) -0.0294(13) -0.0291(13)
C64 0.0637(16) 0.0736(18) 0.0662(17) 0.0004(13) -0.0294(13) -0.0291(13)
C65 0.0637(16) 0.0736(18) 0.0662(17) 0.0004(13) -0.0294(13) -0.0291(13)
C66 0.0637(16) 0.0736(18) 0.0662(17) 0.0004(13) -0.0294(13) -0.0291(13)
C67 0.0637(16) 0.0736(18) 0.0662(17) 0.0004(13) -0.0294(13) -0.0291(13)
C68 0.0637(16) 0.0736(18) 0.0662(17) 0.0004(13) -0.0294(13) -0.0291(13)
C69 0.0637(16) 0.0736(18) 0.0662(17) 0.0004(13) -0.0294(13) -0.0291(13)
C70 0.036(3) 0.041(3) 0.031(3) 0.002(2) -0.011(2) -0.018(2)
C73 0.114(3) 0.122(3) 0.110(3) 0.010(2) -0.031(2) -0.066(3)
C74 0.114(3) 0.122(3) 0.110(3) 0.010(2) -0.031(2) -0.066(3)
C75 0.114(3) 0.122(3) 0.110(3) 0.010(2) -0.031(2) -0.066(3)
C76 0.114(3) 0.122(3) 0.110(3) 0.010(2) -0.031(2) -0.066(3)
C77 0.114(3) 0.122(3) 0.110(3) 0.010(2) -0.031(2) -0.066(3)
C78 0.114(3) 0.122(3) 0.110(3) 0.010(2) -0.031(2) -0.066(3)
C79 0.114(3) 0.122(3) 0.110(3) 0.010(2) -0.031(2) -0.066(3)
C80 0.114(3) 0.122(3) 0.110(3) 0.010(2) -0.031(2) -0.066(3)
C81 0.114(3) 0.122(3) 0.110(3) 0.010(2) -0.031(2) -0.066(3)
C82 0.114(3) 0.122(3) 0.110(3) 0.010(2) -0.031(2) -0.066(3)
C83 0.034(2) 0.040(3) 0.019(2) -0.0003(19) -0.0074(19) -0.014(2)
C86 0.095(2) 0.080(2) 0.091(2) -0.0048(17) -0.0383(19) -0.0365(18)
C87 0.095(2) 0.080(2) 0.091(2) -0.0048(17) -0.0383(19) -0.0365(18)
C88 0.095(2) 0.080(2) 0.091(2) -0.0048(17) -0.0383(19) -0.0365(18)
C89 0.095(2) 0.080(2) 0.091(2) -0.0048(17) -0.0383(19) -0.0365(18)
C90 0.095(2) 0.080(2) 0.091(2) -0.0048(17) -0.0383(19) -0.0365(18)
C91 0.095(2) 0.080(2) 0.091(2) -0.0048(17) -0.0383(19) -0.0365(18)
C92 0.095(2) 0.080(2) 0.091(2) -0.0048(17) -0.0383(19) -0.0365(18)
C93 0.095(2) 0.080(2) 0.091(2) -0.0048(17) -0.0383(19) -0.0365(18)
C94 0.095(2) 0.080(2) 0.091(2) -0.0048(17) -0.0383(19) -0.0365(18)
C95 0.095(2) 0.080(2) 0.091(2) -0.0048(17) -0.0383(19) -0.0365(18)
C96 0.034(2) 0.054(3) 0.024(2) 0.000(2) -0.008(2) -0.019(2)
C99 0.108(3) 0.091(2) 0.075(2) 0.0078(18) -0.0167(19) -0.038(2)
C100 0.108(3) 0.091(2) 0.075(2) 0.0078(18) -0.0167(19) -0.038(2)
C101 0.108(3) 0.091(2) 0.075(2) 0.0078(18) -0.0167(19) -0.038(2)
C102 0.108(3) 0.091(2) 0.075(2) 0.0078(18) -0.0167(19) -0.038(2)
C103 0.108(3) 0.091(2) 0.075(2) 0.0078(18) -0.0167(19) -0.038(2)
C104 0.108(3) 0.091(2) 0.075(2) 0.0078(18) -0.0167(19) -0.038(2)
C105 0.108(3) 0.091(2) 0.075(2) 0.0078(18) -0.0167(19) -0.038(2)
C106 0.108(3) 0.091(2) 0.075(2) 0.0078(18) -0.0167(19) -0.038(2)
C107 0.108(3) 0.091(2) 0.075(2) 0.0078(18) -0.0167(19) -0.038(2)
C108 0.108(3) 0.091(2) 0.075(2) 0.0078(18) -0.0167(19) -0.038(2)
C66A 0.0637(16) 0.0736(18) 0.0662(17) 0.0004(13) -0.0294(13) -0.0291(13)
C67A 0.0637(16) 0.0736(18) 0.0662(17) 0.0004(13) -0.0294(13) -0.0291(13)
C68A 0.0637(16) 0.0736(18) 0.0662(17) 0.0004(13) -0.0294(13) -0.0291(13)
C69A 0.0637(16) 0.0736(18) 0.0662(17) 0.0004(13) -0.0294(13) -0.0291(13)
C87A 0.095(2) 0.080(2) 0.091(2) -0.0048(17) -0.0383(19) -0.0365(18)
C90A 0.095(2) 0.080(2) 0.091(2) -0.0048(17) -0.0383(19) -0.0365(18)
C92A 0.101(14) 0.073(11) 0.132(17) -0.020(11) -0.041(12) -0.013(9)
C10A 0.108(3) 0.091(2) 0.075(2) 0.0078(18) -0.0167(19) -0.038(2)
C10B 0.108(3) 0.091(2) 0.075(2) 0.0078(18) -0.0167(19) -0.038(2)
C10C 0.108(3) 0.091(2) 0.075(2) 0.0078(18) -0.0167(19) -0.038(2)

loop_
_atom_type_symbol
_atom_type_description
_atom_type_scat_dispersion_real
_atom_type_scat_dispersion_imag
_atom_type_scat_source
C C 0.0181 0.0091 'International Tables Vol C Tables 4.2.6.8 and 6.1.1.4'
H H 0.0000 0.0000 'International Tables Vol C Tables 4.2.6.8 and 6.1.1.4'
O O 0.0492 0.0322 'International Tables Vol C Tables 4.2.6.8 and 6.1.1.4'

loop_
_exptl_crystal_face_index_h
_exptl_crystal_face_index_k
_exptl_crystal_face_index_l
_exptl_crystal_face_perp_dist
-5 1 7 0.0911
9 7 0 0.0530
-2 -7 -8 0.1376
-9 -8 -1 0.0492
0 10 0 0.0406
0 -10 0 0.0406
6 4 10 0.1448
-6 -4 -10 0.1448
-10 -1 -1 0.0476
10 1 1 0.0476

loop_
_geom_angle_atom_site_label_1
_geom_angle_atom_site_label_2
_geom_angle_atom_site_label_3
_geom_angle
_geom_angle_site_symmetry_1
_geom_angle_site_symmetry_3
_geom_angle_publ_flag
C56 O58 C59 113.9(4) . . ?
C70 O72 C73 115.0(6) . . ?
C83 O85 C86 117.1(5) . . ?
C96 O98 C99 116.6(6) . . ?
C12 C11 H11 119.6 . . ?
C12 C11 C16 120.8(4) . . ?
C16 C11 H11 119.6 . . ?
C11 C12 C13 120.2(4) . . ?
C11 C12 C56 117.4(4) . . ?
C13 C12 C56 121.7(4) . . ?
C14 C13 C12 117.4(4) . . ?
C14 C13 C17 117.9(4) . . ?
C17 C13 C12 124.7(4) . . ?
C13 C14 C15 120.5(4) . . ?
C13 C14 C21 121.0(4) . . ?
C21 C14 C15 118.5(4) . . ?
C14 C15 C28 119.0(4) . . ?
C16 C15 C14 119.1(4) . . ?
C16 C15 C28 121.9(4) . . ?
C11 C16 H16 119.6 . . ?
C15 C16 C11 120.8(4) . . ?
C15 C16 H16 119.6 . . ?
C13 C17 C70 125.8(4) . . ?
C18 C17 C13 119.8(4) . . ?
C18 C17 C70 114.1(4) . . ?
C17 C18 H18 118.8 . . ?
C17 C18 C19 122.3(4) . . ?
C19 C18 H18 118.8 . . ?
C18 C19 C32 115.0(4) . . ?
C21 C19 C18 119.1(4) . . ?
C21 C19 C32 125.7(4) . . ?
C14 C21 C22 119.1(4) . . ?
C19 C21 C14 118.5(4) . . ?
C19 C21 C22 122.4(4) . . ?
C23 C22 C21 122.3(4) . . ?
C23 C22 C27 118.0(4) . . ?
C27 C22 C21 119.7(4) . . ?
C22 C23 H23 119.5 . . ?
C22 C23 C24 120.9(4) . . ?
C24 C23 H23 119.5 . . ?
C23 C24 H24 119.5 . . ?
C25 C24 C23 120.9(4) . . ?
C25 C24 H24 119.5 . . ?
C24 C25 C26 120.1(4) . . ?
C24 C25 C83 115.8(4) . . ?
C26 C25 C83 123.5(4) . . ?
C25 C26 C31 123.9(4) . . ?
C27 C26 C25 118.6(4) . . ?
C27 C26 C31 117.5(4) . . ?
C22 C27 C28 117.6(4) . . ?
C26 C27 C22 120.6(4) . . ?
C26 C27 C28 121.8(4) . . ?
C27 C28 C15 119.4(4) . . ?
C29 C28 C15 122.9(4) . . ?
C29 C28 C27 117.6(4) . . ?
C28 C29 C30 118.9(4) . . ?
C28 C29 C44 124.8(4) . . ?
C30 C29 C44 116.3(4) . . ?
C29 C30 H30 118.8 . . ?
C31 C30 C29 122.4(4) . . ?
C31 C30 H30 118.8 . . ?
C26 C31 C96 126.3(5) . . ?
C30 C31 C26 119.9(4) . . ?
C30 C31 C96 113.4(4) . . ?
C33 C32 C19 173.3(5) . . ?
C32 C33 C34 178.2(6) . . ?
C35 C34 C33 122.4(4) . . ?
C35 C34 C39 118.1(5) . . ?
C39 C34 C33 119.5(4) . . ?
C34 C35 H35 119.6 . . ?
C34 C35 C36 120.8(5) . . ?
C36 C35 H35 119.6 . . ?
C35 C36 H36 119.4 . . ?
C35 C36 C37 121.2(5) . . ?
C37 C36 H36 119.4 . . ?
C36 C37 C40 120.5(5) . . ?
C38 C37 C36 117.6(5) . . ?
C38 C37 C40 121.8(5) . . ?
C37 C38 H38 119.7 . . ?
C37 C38 C39 120.6(5) . . ?
C39 C38 H38 119.7 . . ?
C34 C39 C38 121.6(5) . . ?
C34 C39 H39 119.2 . . ?
C38 C39 H39 119.2 . . ?
C37 C40 C41 109.8(5) . . ?
C42 C40 C37 112.5(6) . . ?
C42 C40 C41 104.2(8) . . ?
C43 C40 C37 110.9(5) . . ?
C43 C40 C41 106.0(8) . . ?
C43 C40 C42 112.9(7) . . ?
C40 C41 H41A 109.5 . . ?
C40 C41 H41B 109.5 . . ?
C40 C41 H41C 109.5 . . ?
H41A C41 H41B 109.5 . . ?
H41A C41 H41C 109.5 . . ?
H41B C41 H41C 109.5 . . ?
C40 C42 H42A 109.5 . . ?
C40 C42 H42B 109.5 . . ?
C40 C42 H42C 109.5 . . ?
H42A C42 H42B 109.5 . . ?
H42A C42 H42C 109.5 . . ?
H42B C42 H42C 109.5 . . ?
C40 C43 H43A 109.5 . . ?
C40 C43 H43B 109.5 . . ?
C40 C43 H43C 109.5 . . ?
H43A C43 H43B 109.5 . . ?
H43A C43 H43C 109.5 . . ?
H43B C43 H43C 109.5 . . ?
C45 C44 C29 171.5(5) . . ?
C44 C45 C46 176.1(6) . . ?
C47 C46 C45 122.5(5) . . ?
C51 C46 C45 119.2(5) . . ?
C51 C46 C47 118.3(5) . . ?
C46 C47 H47 120.0 . . ?
C48 C47 C46 120.0(5) . . ?
C48 C47 H47 120.0 . . ?
C47 C48 H48 118.9 . . ?
C47 C48 C49 122.2(6) . . ?
C49 C48 H48 118.9 . . ?
C48 C49 C52 121.3(6) . . ?
C50 C49 C48 116.1(5) . . ?
C50 C49 C52 122.4(6) . . ?
C49 C50 H50 118.7 . . ?
C51 C50 C49 122.5(5) . . ?
C51 C50 H50 118.7 . . ?
C46 C51 H51 119.6 . . ?
C50 C51 C46 120.7(5) . . ?
C50 C51 H51 119.6 . . ?
C49 C52 C53 108.8(5) . . ?
C49 C52 C54 109.3(6) . . ?
C53 C52 C54 109.0(7) . . ?
C55 C52 C49 111.9(6) . . ?
C55 C52 C53 109.6(8) . . ?
C55 C52 C54 108.2(6) . . ?
C52 C53 H53A 109.5 . . ?
C52 C53 H53B 109.5 . . ?
C52 C53 H53C 109.5 . . ?
H53A C53 H53B 109.5 . . ?
H53A C53 H53C 109.5 . . ?
H53B C53 H53C 109.5 . . ?
C52 C54 H54A 109.5 . . ?
C52 C54 H54B 109.5 . . ?
C52 C54 H54C 109.5 . . ?
H54A C54 H54B 109.5 . . ?
H54A C54 H54C 109.5 . . ?
H54B C54 H54C 109.5 . . ?
C52 C55 H55A 109.5 . . ?
C52 C55 H55B 109.5 . . ?
C52 C55 H55C 109.5 . . ?
H55A C55 H55B 109.5 . . ?
H55A C55 H55C 109.5 . . ?
H55B C55 H55C 109.5 . . ?
O57 C56 O58 123.5(5) . . ?
O57 C56 C12 123.4(5) . . ?
O58 C56 C12 112.9(4) . . ?
O58 C59 H59A 110.0 . . ?
O58 C59 H59B 110.0 . . ?
O58 C59 C61 108.5(6) . . ?
H59A C59 H59B 108.4 . . ?
C61 C59 H59A 110.0 . . ?
C61 C59 H59B 110.0 . . ?
C59 C61 H61A 108.5 . . ?
C59 C61 H61B 108.5 . . ?
C59 C61 C62 115.3(7) . . ?
H61A C61 H61B 107.5 . . ?
C62 C61 H61A 108.5 . . ?
C62 C61 H61B 108.5 . . ?
C61 C62 H62A 108.4 . . ?
C61 C62 H62B 108.4 . . ?
C61 C62 C63 115.3(7) . . ?
H62A C62 H62B 107.5 . . ?
C63 C62 H62A 108.4 . . ?
C63 C62 H62B 108.4 . . ?
C62 C63 H63A 109.2 . . ?
C62 C63 H63B 109.2 . . ?
H63A C63 H63B 107.9 . . ?
C64 C63 C62 111.9(6) . . ?
C64 C63 H63A 109.2 . . ?
C64 C63 H63B 109.2 . . ?
C63 C64 H64A 107.6 . . ?
C63 C64 H64B 107.6 . . ?
H64A C64 H64B 107.1 . . ?
C65 C64 C63 118.8(7) . . ?
C65 C64 H64A 107.6 . . ?
C65 C64 H64B 107.6 . . ?
C64 C65 H65A 110.1 . . ?
C64 C65 H65B 110.1 . . ?
C64 C65 H65C 104.5 . . ?
C64 C65 H65D 104.5 . . ?
C64 C65 C66 107.9(7) . . ?
H65A C65 H65B 108.4 . . ?
H65C C65 H65D 105.7 . . ?
C66 C65 H65A 110.1 . . ?
C66 C65 H65B 110.1 . . ?
C66A C65 C64 130.9(9) . . ?
C66A C65 H65C 104.5 . . ?
C66A C65 H65D 104.5 . . ?
C65 C66 H66A 108.5 . . ?
C65 C66 H66B 108.5 . . ?
H66A C66 H66B 107.5 . . ?
C67 C66 C65 115.1(9) . . ?
C67 C66 H66A 108.5 . . ?
C67 C66 H66B 108.5 . . ?
C66 C67 H67A 108.4 . . ?
C66 C67 H67B 108.4 . . ?
H67A C67 H67B 107.4 . . ?
C68 C67 C66 115.6(10) . . ?
C68 C67 H67A 108.4 . . ?
C68 C67 H67B 108.4 . . ?
C67 C68 H68A 108.9 . . ?
C67 C68 H68B 108.9 . . ?
H68A C68 H68B 107.7 . . ?
C69 C68 C67 113.6(10) . . ?
C69 C68 H68A 108.9 . . ?
C69 C68 H68B 108.9 . . ?
C68 C69 H69A 109.5 . . ?
C68 C69 H69B 109.5 . . ?
C68 C69 H69C 109.5 . . ?
H69A C69 H69B 109.5 . . ?
H69A C69 H69C 109.5 . . ?
H69B C69 H69C 109.5 . . ?
O71 C70 O72 123.8(5) . . ?
O71 C70 C17 123.2(5) . . ?
O72 C70 C17 112.6(4) . . ?
O72 C73 H73A 110.7 . . ?
O72 C73 H73B 110.7 . . ?
O72 C73 C74 105.0(9) . . ?
H73A C73 H73B 108.8 . . ?
C74 C73 H73A 110.7 . . ?
C74 C73 H73B 110.7 . . ?
C73 C74 H74A 111.9 . . ?
C73 C74 H74B 111.9 . . ?
H74A C74 H74B 109.6 . . ?
C75 C74 C73 99.1(12) . . ?
C75 C74 H74A 111.9 . . ?
C75 C74 H74B 111.9 . . ?
C74 C75 H75A 110.8 . . ?
C74 C75 H75B 110.8 . . ?
C74 C75 C76 104.9(11) . . ?
H75A C75 H75B 108.8 . . ?
C76 C75 H75A 110.8 . . ?
C76 C75 H75B 110.8 . . ?
C75 C76 H76A 108.2 . . ?
C75 C76 H76B 108.2 . . ?
H76A C76 H76B 107.3 . . ?
C77 C76 C75 116.4(10) . . ?
C77 C76 H76A 108.2 . . ?
C77 C76 H76B 108.2 . . ?
C76 C77 H77A 109.1 . . ?
C76 C77 H77B 109.1 . . ?
C76 C77 C78 112.4(10) . . ?
H77A C77 H77B 107.9 . . ?
C78 C77 H77A 109.1 . . ?
C78 C77 H77B 109.1 . . ?
C77 C78 H78A 109.3 . . ?
C77 C78 H78B 109.3 . . ?
H78A C78 H78B 107.9 . . ?
C79 C78 C77 111.7(10) . . ?
C79 C78 H78A 109.3 . . ?
C79 C78 H78B 109.3 . . ?
C78 C79 H79A 108.2 . . ?
C78 C79 H79B 108.2 . . ?
H79A C79 H79B 107.3 . . ?
C80 C79 C78 116.5(10) . . ?
C80 C79 H79A 108.2 . . ?
C80 C79 H79B 108.2 . . ?
C79 C80 H80A 108.3 . . ?
C79 C80 H80B 108.3 . . ?
C79 C80 C81 116.0(11) . . ?
H80A C80 H80B 107.4 . . ?
C81 C80 H80A 108.3 . . ?
C81 C80 H80B 108.3 . . ?
C80 C81 H81A 108.5 . . ?
C80 C81 H81B 108.5 . . ?
C80 C81 C82 115.3(12) . . ?
H81A C81 H81B 107.5 . . ?
C82 C81 H81A 108.5 . . ?
C82 C81 H81B 108.5 . . ?
C81 C82 H82A 109.5 . . ?
C81 C82 H82B 109.5 . . ?
C81 C82 H82C 109.5 . . ?
H82A C82 H82B 109.5 . . ?
H82A C82 H82C 109.5 . . ?
H82B C82 H82C 109.5 . . ?
O84 C83 O85 124.4(4) . . ?
O84 C83 C25 122.2(5) . . ?
O85 C83 C25 113.4(4) . . ?
O85 C86 H86A 110.3 . . ?
O85 C86 H86B 110.3 . . ?
O85 C86 H86C 109.4 . . ?
O85 C86 H86D 109.4 . . ?
H86A C86 H86B 108.6 . . ?
H86C C86 H86D 108.0 . . ?
C87 C86 O85 111.0(12) . . ?
C87 C86 H86C 109.4 . . ?
C87 C86 H86D 109.4 . . ?
C87A C86 O85 106.9(10) . . ?
C87A C86 H86A 110.3 . . ?
C87A C86 H86B 110.3 . . ?
C86 C87 H87A 106.3 . . ?
C86 C87 H87B 106.3 . . ?
H87A C87 H87B 106.4 . . ?
C88 C87 C86 124.3(15) . . ?
C88 C87 H87A 106.3 . . ?
C88 C87 H87B 106.3 . . ?
C87 C88 H88C 102.1 . . ?
C87 C88 H88D 102.1 . . ?
H88A C88 H88B 105.2 . . ?
H88C C88 H88D 104.8 . . ?
C89 C88 C87 139.8(13) . . ?
C89 C88 H88A 103.3 . . ?
C89 C88 H88B 103.3 . . ?
C89 C88 H88C 102.1 . . ?
C89 C88 H88D 102.1 . . ?
C89 C88 C87A 135.3(11) . . ?
C87A C88 H88A 103.3 . . ?
C87A C88 H88B 103.3 . . ?
C88 C89 H89A 102.8 . . ?
C88 C89 H89B 102.8 . . ?
C88 C89 H89C 102.3 . . ?
C88 C89 H89D 102.3 . . ?
C88 C89 C90 137.4(12) . . ?
C88 C89 C90A 139.0(11) . . ?
H89A C89 H89B 105.0 . . ?
H89C C89 H89D 104.9 . . ?
C90 C89 H89A 102.8 . . ?
C90 C89 H89B 102.8 . . ?
C90A C89 H89C 102.3 . . ?
C90A C89 H89D 102.3 . . ?
C89 C90 H90A 105.9 . . ?
C89 C90 H90B 105.9 . . ?
C89 C90 C91 125.5(15) . . ?
H90A C90 H90B 106.3 . . ?
C91 C90 H90A 105.9 . . ?
C91 C90 H90B 105.9 . . ?
C90 C91 H91A 104.4 . . ?
C90 C91 H91B 104.4 . . ?
H91A C91 H91B 105.6 . . ?
H91C C91 H91D 107.5 . . ?
C92 C91 C90 131.4(15) . . ?
C92 C91 H91A 104.4 . . ?
C92 C91 H91B 104.4 . . ?
C90A C91 H91C 108.5 . . ?
C90A C91 H91D 108.5 . . ?
C90A C91 C92A 115.0(12) . . ?
C92A C91 H91C 108.5 . . ?
C92A C91 H91D 108.5 . . ?
C91 C92 H92A 103.8 . . ?
C91 C92 H92B 103.8 . . ?
H92A C92 H92B 105.4 . . ?
C93 C92 C91 133.8(19) . . ?
C93 C92 H92A 103.8 . . ?
C93 C92 H92B 103.8 . . ?
C92 C93 H93A 97.1 . . ?
C92 C93 H93B 97.1 . . ?
C92 C93 C94 157.0(14) . . ?
H93A C93 H93B 103.5 . . ?
H93C C93 H93D 108.3 . . ?
C94 C93 H93A 97.1 . . ?
C94 C93 H93B 97.1 . . ?
C94 C93 H93C 109.9 . . ?
C94 C93 H93D 109.9 . . ?
C92A C93 H93C 109.9 . . ?
C92A C93 H93D 109.9 . . ?
C92A C93 C94 108.9(11) . . ?
C93 C94 H94A 107.9 . . ?
C93 C94 H94B 107.9 . . ?
H94A C94 H94B 107.2 . . ?
C95 C94 C93 117.7(9) . . ?
C95 C94 H94A 107.9 . . ?
C95 C94 H94B 107.9 . . ?
C94 C95 H95A 109.5 . . ?
C94 C95 H95B 109.5 . . ?
C94 C95 H95C 109.5 . . ?
H95A C95 H95B 109.5 . . ?
H95A C95 H95C 109.5 . . ?
H95B C95 H95C 109.5 . . ?
O97 C96 O98 125.1(5) . . ?
O97 C96 C31 122.8(5) . . ?
O98 C96 C31 111.8(4) . . ?
O98 C99 H99A 109.8 . . ?
O98 C99 H99B 109.8 . . ?
H99A C99 H99B 108.2 . . ?
C100 C99 O98 109.5(9) . . ?
C100 C99 H99A 109.8 . . ?
C100 C99 H99B 109.8 . . ?
C99 C100 H10A 104.1 . . ?
C99 C100 H10B 104.1 . . ?
C99 C100 C101 132.4(12) . . ?
H10A C100 H10B 105.5 . . ?
C101 C100 H10A 104.1 . . ?
C101 C100 H10B 104.1 . . ?
C100 C101 H10C 111.2 . . ?
C100 C101 H10D 111.2 . . ?
C100 C101 H10E 98.4 . . ?
C100 C101 H10F 98.4 . . ?
C100 C101 C102 102.8(10) . . ?
C100 C101 C10A 153(2) . . ?
H10C C101 H10D 109.1 . . ?
H10E C101 H10F 103.8 . . ?
C102 C101 H10C 111.2 . . ?
C102 C101 H10D 111.2 . . ?
C10A C101 H10E 98.4 . . ?
C10A C101 H10F 98.4 . . ?
C101 C102 H10G 109.9 . . ?
C101 C102 H10H 109.9 . . ?
C101 C102 C103 108.9(10) . . ?
H10G C102 H10H 108.3 . . ?
C103 C102 H10G 109.9 . . ?
C103 C102 H10H 109.9 . . ?
C102 C103 H10J 107.8 . . ?
C102 C103 H10I 107.8 . . ?
H10J C103 H10I 107.2 . . ?
H10L C103 H10K 103.5 . . ?
C104 C103 C102 117.9(10) . . ?
C104 C103 H10J 107.8 . . ?
C104 C103 H10I 107.8 . . ?
C10A C103 H10L 96.7 . . ?
C10A C103 H10K 96.7 . . ?
C10A C103 C10B 158(3) . . ?
C10B C103 H10L 96.7 . . ?
C10B C103 H10K 96.7 . . ?
C103 C104 H10M 105.6 . . ?
C103 C104 H10N 105.6 . . ?
H10M C104 H10N 106.1 . . ?
C105 C104 C103 127.0(11) . . ?
C105 C104 H10M 105.6 . . ?
C105 C104 H10N 105.6 . . ?
C104 C105 H10P 105.3 . . ?
C104 C105 H10O 105.3 . . ?
C104 C105 C106 127.9(11) . . ?
H10P C105 H10O 106.0 . . ?
H10R C105 H10Q 105.1 . . ?
C106 C105 H10P 105.3 . . ?
C106 C105 H10O 105.3 . . ?
C106 C105 H10R 103.0 . . ?
C106 C105 H10Q 103.0 . . ?
C10B C105 H10R 103.0 . . ?
C10B C105 H10Q 103.0 . . ?
C10B C105 C106 136.5(19) . . ?
C105 C106 H10U 109.7 . . ?
C105 C106 H10V 109.7 . . ?
C105 C106 H10S 106.0 . . ?
C105 C106 H10T 106.0 . . ?
H10U C106 H10V 108.2 . . ?
H10S C106 H10T 106.3 . . ?
C107 C106 C105 110.1(15) . . ?
C107 C106 H10U 109.7 . . ?
C107 C106 H10V 109.6 . . ?
C10C C106 C105 125.3(13) . . ?
C10C C106 H10S 106.0 . . ?
C10C C106 H10T 106.0 . . ?
C106 C107 H10W 110.2 . . ?
C106 C107 H10X 110.2 . . ?
C106 C107 C108 107.4(17) . . ?
H10W C107 H10X 108.5 . . ?
C108 C107 H10W 110.2 . . ?
C108 C107 H10X 110.2 . . ?
C107 C108 HB 108.7 . . ?
C107 C108 HC 109.4 . . ?
C107 C108 HD 110.4 . . ?
H C108 H10Y 109.5 . . ?
H C108 HA 109.5 . . ?
H10Y C108 HA 109.5 . . ?
HB C108 HC 109.5 . . ?
HB C108 HD 109.5 . . ?
HC C108 HD 109.5 . . ?
C10C C108 H 110.1 . . ?
C10C C108 H10Y 109.1 . . ?
C10C C108 HA 109.3 . . ?
C65 C66A H66C 109.6 . . ?
C65 C66A H66D 109.6 . . ?
C65 C66A C67A 110.4(14) . . ?
H66C C66A H66D 108.1 . . ?
C67A C66A H66C 109.6 . . ?
C67A C66A H66D 109.6 . . ?
C66A C67A H67C 112.3 . . ?
C66A C67A H67D 112.3 . . ?
H67C C67A H67D 109.9 . . ?
C68A C67A C66A 97.2(14) . . ?
C68A C67A H67C 112.3 . . ?
C68A C67A H67D 112.3 . . ?
C67A C68A H68C 106.5 . . ?
C67A C68A H68D 106.5 . . ?
H68C C68A H68D 106.5 . . ?
C69A C68A C67A 123.3(16) . . ?
C69A C68A H68C 106.5 . . ?
C69A C68A H68D 106.5 . . ?
C68A C69A H69D 109.5 . . ?
C68A C69A H69E 109.5 . . ?
C68A C69A H69F 109.5 . . ?
H69D C69A H69E 109.5 . . ?
H69D C69A H69F 109.5 . . ?
H69E C69A H69F 109.5 . . ?
C86 C87A H87C 106.1 . . ?
C86 C87A H87D 106.1 . . ?
C88 C87A C86 124.8(12) . . ?
C88 C87A H87C 106.1 . . ?
C88 C87A H87D 106.1 . . ?
H87C C87A H87D 106.3 . . ?
C89 C90A C91 120.7(12) . . ?
C89 C90A H90C 107.2 . . ?
C89 C90A H90D 107.2 . . ?
C91 C90A H90C 107.2 . . ?
C91 C90A H90D 107.2 . . ?
H90C C90A H90D 106.8 . . ?
C91 C92A H92C 110.0 . . ?
C91 C92A H92D 110.0 . . ?
C93 C92A C91 108.4(13) . . ?
C93 C92A H92C 110.0 . . ?
C93 C92A H92D 110.0 . . ?
H92C C92A H92D 108.4 . . ?
C101 C10A C103 113.3(17) . . ?
C101 C10A H1 108.9 . . ?
C101 C10A HG 108.9 . . ?
C103 C10A H1 108.9 . . ?
C103 C10A HG 108.9 . . ?
H1 C10A HG 107.7 . . ?
C103 C10B C105 128(2) . . ?
C103 C10B H10 105.4 . . ?
C103 C10B HF 105.4 . . ?
C105 C10B H10 105.4 . . ?
C105 C10B HF 105.4 . . ?
H10 C10B HF 106.0 . . ?
C106 C10C C108 107.6(15) . . ?
C106 C10C H10Z 110.2 . . ?
C106 C10C HE 110.2 . . ?
C108 C10C H10Z 110.2 . . ?
C108 C10C HE 110.2 . . ?
H10Z C10C HE 108.5 . . ?

loop_
_geom_bond_atom_site_label_1
_geom_bond_atom_site_label_2
_geom_bond_distance
_geom_bond_site_symmetry_2
_geom_bond_publ_flag
O57 C56 1.203(6) . ?
O58 C56 1.343(6) . ?
O58 C59 1.478(9) . ?
O71 C70 1.205(6) . ?
O72 C70 1.347(7) . ?
O72 C73 1.458(12) . ?
O84 C83 1.223(6) . ?
O85 C83 1.322(6) . ?
O85 C86 1.458(11) . ?
O97 C96 1.214(6) . ?
O98 C96 1.331(7) . ?
O98 C99 1.457(11) . ?
C11 H11 0.9300 . ?
C11 C12 1.388(7) . ?
C11 C16 1.406(7) . ?
C12 C13 1.445(7) . ?
C12 C56 1.488(7) . ?
C13 C14 1.419(7) . ?
C13 C17 1.428(6) . ?
C14 C15 1.433(6) . ?
C14 C21 1.427(6) . ?
C15 C16 1.383(7) . ?
C15 C28 1.463(7) . ?
C16 H16 0.9300 . ?
C17 C18 1.367(7) . ?
C17 C70 1.492(7) . ?
C18 H18 0.9300 . ?
C18 C19 1.424(7) . ?
C19 C21 1.399(6) . ?
C19 C32 1.425(7) . ?
C21 C22 1.460(6) . ?
C22 C23 1.396(7) . ?
C22 C27 1.431(6) . ?
C23 H23 0.9300 . ?
C23 C24 1.403(7) . ?
C24 H24 0.9300 . ?
C24 C25 1.379(6) . ?
C25 C26 1.421(7) . ?
C25 C83 1.488(7) . ?
C26 C27 1.419(7) . ?
C26 C31 1.432(7) . ?
C27 C28 1.437(7) . ?
C28 C29 1.410(6) . ?
C29 C30 1.421(7) . ?
C29 C44 1.425(7) . ?
C30 H30 0.9300 . ?
C30 C31 1.372(7) . ?
C31 C96 1.505(7) . ?
C32 C33 1.194(7) . ?
C33 C34 1.452(6) . ?
C34 C35 1.373(7) . ?
C34 C39 1.375(7) . ?
C35 H35 0.9300 . ?
C35 C36 1.385(8) . ?
C36 H36 0.9300 . ?
C36 C37 1.387(8) . ?
C37 C38 1.384(8) . ?
C37 C40 1.534(7) . ?
C38 H38 0.9300 . ?
C38 C39 1.384(8) . ?
C39 H39 0.9300 . ?
C40 C41 1.560(11) . ?
C40 C42 1.532(10) . ?
C40 C43 1.489(11) . ?
C41 H41A 0.9600 . ?
C41 H41B 0.9600 . ?
C41 H41C 0.9600 . ?
C42 H42A 0.9600 . ?
C42 H42B 0.9600 . ?
C42 H42C 0.9600 . ?
C43 H43A 0.9600 . ?
C43 H43B 0.9600 . ?
C43 H43C 0.9600 . ?
C44 C45 1.193(8) . ?
C45 C46 1.443(7) . ?
C46 C47 1.398(8) . ?
C46 C51 1.389(8) . ?
C47 H47 0.9300 . ?
C47 C48 1.382(9) . ?
C48 H48 0.9300 . ?
C48 C49 1.406(9) . ?
C49 C50 1.389(9) . ?
C49 C52 1.524(8) . ?
C50 H50 0.9300 . ?
C50 C51 1.373(8) . ?
C51 H51 0.9300 . ?
C52 C53 1.531(11) . ?
C52 C54 1.535(11) . ?
C52 C55 1.524(12) . ?
C53 H53A 0.9600 . ?
C53 H53B 0.9600 . ?
C53 H53C 0.9600 . ?
C54 H54A 0.9600 . ?
C54 H54B 0.9600 . ?
C54 H54C 0.9600 . ?
C55 H55A 0.9600 . ?
C55 H55B 0.9600 . ?
C55 H55C 0.9600 . ?
C59 H59A 0.9700 . ?
C59 H59B 0.9700 . ?
C59 C61 1.499(9) . ?
C61 H61A 0.9700 . ?
C61 H61B 0.9700 . ?
C61 C62 1.503(9) . ?
C62 H62A 0.9700 . ?
C62 H62B 0.9700 . ?
C62 C63 1.514(8) . ?
C63 H63A 0.9700 . ?
C63 H63B 0.9700 . ?
C63 C64 1.508(9) . ?
C64 H64A 0.9700 . ?
C64 H64B 0.9700 . ?
C64 C65 1.482(8) . ?
C65 H65A 0.9700 . ?
C65 H65B 0.9700 . ?
C65 H65C 0.9700 . ?
C65 H65D 0.9700 . ?
C65 C66 1.532(11) . ?
C65 C66A 1.452(13) . ?
C66 H66A 0.9700 . ?
C66 H66B 0.9700 . ?
C66 C67 1.518(11) . ?
C67 H67A 0.9700 . ?
C67 H67B 0.9700 . ?
C67 C68 1.508(11) . ?
C68 H68A 0.9700 . ?
C68 H68B 0.9700 . ?
C68 C69 1.502(11) . ?
C69 H69A 0.9600 . ?
C69 H69B 0.9600 . ?
C69 H69C 0.9600 . ?
C73 H73A 0.9700 . ?
C73 H73B 0.9700 . ?
C73 C74 1.636(19) . ?
C74 H74A 0.9700 . ?
C74 H74B 0.9700 . ?
C74 C75 1.50(2) . ?
C75 H75A 0.9700 . ?
C75 H75B 0.9700 . ?
C75 C76 1.630(18) . ?
C76 H76A 0.9700 . ?
C76 H76B 0.9700 . ?
C76 C77 1.392(18) . ?
C77 H77A 0.9700 . ?
C77 H77B 0.9700 . ?
C77 C78 1.665(17) . ?
C78 H78A 0.9700 . ?
C78 H78B 0.9700 . ?
C78 C79 1.515(18) . ?
C79 H79A 0.9700 . ?
C79 H79B 0.9700 . ?
C79 C80 1.437(17) . ?
C80 H80A 0.9700 . ?
C80 H80B 0.9700 . ?
C80 C81 1.446(18) . ?
C81 H81A 0.9700 . ?
C81 H81B 0.9700 . ?
C81 C82 1.596(18) . ?
C82 H82A 0.9600 . ?
C82 H82B 0.9600 . ?
C82 H82C 0.9600 . ?
C86 H86A 0.9700 . ?
C86 H86B 0.9700 . ?
C86 H86C 0.9700 . ?
C86 H86D 0.9700 . ?
C86 C87 1.451(14) . ?
C86 C87A 1.446(12) . ?
C87 H87A 0.9700 . ?
C87 H87B 0.9700 . ?
C87 C88 1.411(14) . ?
C88 H88A 0.9700 . ?
C88 H88B 0.9700 . ?
C88 H88C 0.9700 . ?
C88 H88D 0.9700 . ?
C88 C89 1.369(13) . ?
C88 C87A 1.410(13) . ?
C89 H89A 0.9700 . ?
C89 H89B 0.9700 . ?
C89 H89C 0.9700 . ?
C89 H89D 0.9700 . ?
C89 C90 1.411(14) . ?
C89 C90A 1.449(13) . ?
C90 H90A 0.9700 . ?
C90 H90B 0.9700 . ?
C90 C91 1.426(14) . ?
C91 H91A 0.9700 . ?
C91 H91B 0.9700 . ?
C91 H91C 0.9700 . ?
C91 H91D 0.9700 . ?
C91 C92 1.38(2) . ?
C91 C90A 1.453(13) . ?
C91 C92A 1.70(2) . ?
C92 H92A 0.9700 . ?
C92 H92B 0.9700 . ?
C92 C93 1.38(2) . ?
C93 H93A 0.9700 . ?
C93 H93B 0.9700 . ?
C93 H93C 0.9700 . ?
C93 H93D 0.9700 . ?
C93 C94 1.487(14) . ?
C93 C92A 1.413(19) . ?
C94 H94A 0.9700 . ?
C94 H94B 0.9700 . ?
C94 C95 1.426(14) . ?
C95 H95A 0.9600 . ?
C95 H95B 0.9600 . ?
C95 H95C 0.9600 . ?
C99 H99A 0.9700 . ?
C99 H99B 0.9700 . ?
C99 C100 1.384(15) . ?
C100 H10A 0.9700 . ?
C100 H10B 0.9700 . ?
C100 C101 1.409(11) . ?
C101 H10C 0.9700 . ?
C101 H10D 0.9700 . ?
C101 H10E 0.9700 . ?
C101 H10F 0.9700 . ?
C101 C102 1.446(12) . ?
C101 C10A 1.433(15) . ?
C102 H10G 0.9700 . ?
C102 H10H 0.9700 . ?
C102 C103 1.502(12) . ?
C103 H10J 0.9700 . ?
C103 H10I 0.9700 . ?
C103 H10L 0.9700 . ?
C103 H10K 0.9700 . ?
C103 C104 1.481(12) . ?
C103 C10A 1.440(15) . ?
C103 C10B 1.445(15) . ?
C104 H10M 0.9700 . ?
C104 H10N 0.9700 . ?
C104 C105 1.442(12) . ?
C105 H10P 0.9700 . ?
C105 H10O 0.9700 . ?
C105 H10R 0.9700 . ?
C105 H10Q 0.9700 . ?
C105 C106 1.474(11) . ?
C105 C10B 1.471(15) . ?
C106 H10U 0.9700 . ?
C106 H10V 0.9700 . ?
C106 H10S 0.9700 . ?
C106 H10T 0.9700 . ?
C106 C107 1.442(14) . ?
C106 C10C 1.37(2) . ?
C107 H10W 0.9700 . ?
C107 H10X 0.9700 . ?
C107 C108 1.53(3) . ?
C108 H 0.9599 . ?
C108 H10Y 0.9599 . ?
C108 HA 0.9598 . ?
C108 HB 0.9599 . ?
C108 HC 0.9600 . ?
C108 HD 0.9599 . ?
C108 C10C 1.59(2) . ?
C66A H66C 0.9700 . ?
C66A H66D 0.9700 . ?
C66A C67A 1.500(14) . ?
C67A H67C 0.9700 . ?
C67A H67D 0.9700 . ?
C67A C68A 1.485(14) . ?
C68A H68C 0.9700 . ?
C68A H68D 0.9700 . ?
C68A C69A 1.476(13) . ?
C69A H69D 0.9600 . ?
C69A H69E 0.9600 . ?
C69A H69F 0.9600 . ?
C87A H87C 0.9700 . ?
C87A H87D 0.9700 . ?
C90A H90C 0.9700 . ?
C90A H90D 0.9700 . ?
C92A H92C 0.9700 . ?
C92A H92D 0.9700 . ?
C10A H1 0.9700 . ?
C10A HG 0.9700 . ?
C10B H10 0.9700 . ?
C10B HF 0.9700 . ?
C10C H10Z 0.9700 . ?
C10C HE 0.9700 . ?

loop_
_geom_torsion_atom_site_label_1
_geom_torsion_atom_site_label_2
_geom_torsion_atom_site_label_3
_geom_torsion_atom_site_label_4
_geom_torsion
_geom_torsion_site_symmetry_1
_geom_torsion_site_symmetry_2
_geom_torsion_site_symmetry_3
_geom_torsion_site_symmetry_4
_geom_torsion_publ_flag
O58 C59 C61 C62 -74.0(8) . . . . ?
O72 C73 C74 C75 -83.0(12) . . . . ?
O85 C86 C87 C88 -55(2) . . . . ?
O85 C86 C87A C88 64.9(18) . . . . ?
O98 C99 C100 C101 47.8(17) . . . . ?
C11 C12 C13 C14 -8.7(8) . . . . ?
C11 C12 C13 C17 171.4(5) . . . . ?
C11 C12 C56 O57 144.1(6) . . . . ?
C11 C12 C56 O58 -31.4(7) . . . . ?
C12 C11 C16 C15 3.5(9) . . . . ?
C12 C13 C14 C15 13.1(7) . . . . ?
C12 C13 C14 C21 -167.4(5) . . . . ?
C12 C13 C17 C18 175.7(5) . . . . ?
C12 C13 C17 C70 -11.4(8) . . . . ?
C13 C12 C56 O57 -26.4(9) . . . . ?
C13 C12 C56 O58 158.1(5) . . . . ?
C13 C14 C15 C16 -9.5(7) . . . . ?
C13 C14 C15 C28 172.3(4) . . . . ?
C13 C14 C21 C19 -13.5(7) . . . . ?
C13 C14 C21 C22 164.4(4) . . . . ?
C13 C17 C18 C19 -3.1(8) . . . . ?
C13 C17 C70 O71 143.4(6) . . . . ?
C13 C17 C70 O72 -43.7(7) . . . . ?
C14 C13 C17 C18 -4.2(7) . . . . ?
C14 C13 C17 C70 168.6(5) . . . . ?
C14 C15 C16 C11 1.0(8) . . . . ?
C14 C15 C28 C27 23.6(7) . . . . ?
C14 C15 C28 C29 -158.3(5) . . . . ?
C14 C21 C22 C23 -154.5(5) . . . . ?
C14 C21 C22 C27 24.2(7) . . . . ?
C15 C14 C21 C19 166.0(4) . . . . ?
C15 C14 C21 C22 -16.1(7) . . . . ?
C15 C28 C29 C30 -164.9(5) . . . . ?
C15 C28 C29 C44 16.1(8) . . . . ?
C16 C11 C12 C13 0.5(9) . . . . ?
C16 C11 C12 C56 -170.2(5) . . . . ?
C16 C15 C28 C27 -154.6(5) . . . . ?
C16 C15 C28 C29 23.5(8) . . . . ?
C17 C13 C14 C15 -166.9(4) . . . . ?
C17 C13 C14 C21 12.6(7) . . . . ?
C17 C18 C19 C21 2.2(7) . . . . ?
C17 C18 C19 C32 178.1(5) . . . . ?
C18 C17 C70 O71 -43.4(7) . . . . ?
C18 C17 C70 O72 129.5(5) . . . . ?
C18 C19 C21 C14 6.0(7) . . . . ?
C18 C19 C21 C22 -171.8(5) . . . . ?
C19 C21 C22 C23 23.3(7) . . . . ?
C19 C21 C22 C27 -157.9(5) . . . . ?
C21 C14 C15 C16 171.0(5) . . . . ?
C21 C14 C15 C28 -7.2(7) . . . . ?
C21 C22 C23 C24 -172.9(5) . . . . ?
C21 C22 C27 C26 171.4(4) . . . . ?
C21 C22 C27 C28 -7.9(7) . . . . ?
C22 C23 C24 C25 -0.7(8) . . . . ?
C22 C27 C28 C15 -15.6(7) . . . . ?
C22 C27 C28 C29 166.2(4) . . . . ?
C23 C22 C27 C26 -9.8(7) . . . . ?
C23 C22 C27 C28 170.9(5) . . . . ?
C23 C24 C25 C26 -5.7(8) . . . . ?
C23 C24 C25 C83 166.3(5) . . . . ?
C24 C25 C26 C27 4.1(7) . . . . ?
C24 C25 C26 C31 -175.2(5) . . . . ?
C24 C25 C83 O84 -131.6(5) . . . . ?
C24 C25 C83 O85 45.4(6) . . . . ?
C25 C26 C27 C22 3.7(7) . . . . ?
C25 C26 C27 C28 -177.1(4) . . . . ?
C25 C26 C31 C30 -172.2(5) . . . . ?
C25 C26 C31 C96 16.0(8) . . . . ?
C26 C25 C83 O84 40.1(7) . . . . ?
C26 C25 C83 O85 -142.9(5) . . . . ?
C26 C27 C28 C15 165.1(5) . . . . ?
C26 C27 C28 C29 -13.1(7) . . . . ?
C26 C31 C96 O97 -148.5(5) . . . . ?
C26 C31 C96 O98 36.5(7) . . . . ?
C27 C22 C23 C24 8.3(7) . . . . ?
C27 C26 C31 C30 8.5(7) . . . . ?
C27 C26 C31 C96 -163.3(5) . . . . ?
C27 C28 C29 C30 13.2(7) . . . . ?
C27 C28 C29 C44 -165.8(5) . . . . ?
C28 C15 C16 C11 179.1(5) . . . . ?
C28 C29 C30 C31 -2.8(8) . . . . ?
C29 C30 C31 C26 -8.4(8) . . . . ?
C29 C30 C31 C96 164.4(5) . . . . ?
C30 C31 C96 O97 39.2(7) . . . . ?
C30 C31 C96 O98 -135.7(5) . . . . ?
C31 C26 C27 C22 -177.0(4) . . . . ?
C31 C26 C27 C28 2.2(7) . . . . ?
C32 C19 C21 C14 -169.4(5) . . . . ?
C32 C19 C21 C22 12.8(8) . . . . ?
C33 C34 C35 C36 178.2(6) . . . . ?
C33 C34 C39 C38 -177.9(7) . . . . ?
C34 C35 C36 C37 0.0(10) . . . . ?
C35 C34 C39 C38 1.0(11) . . . . ?
C35 C36 C37 C38 0.4(10) . . . . ?
C35 C36 C37 C40 -175.6(6) . . . . ?
C36 C37 C38 C39 -0.1(11) . . . . ?
C36 C37 C40 C41 -156.0(8) . . . . ?
C36 C37 C40 C42 -40.4(9) . . . . ?
C36 C37 C40 C43 87.2(8) . . . . ?
C37 C38 C39 C34 -0.6(13) . . . . ?
C38 C37 C40 C41 28.2(10) . . . . ?
C38 C37 C40 C42 143.8(8) . . . . ?
C38 C37 C40 C43 -88.6(9) . . . . ?
C39 C34 C35 C36 -0.7(9) . . . . ?
C40 C37 C38 C39 175.8(7) . . . . ?
C44 C29 C30 C31 176.2(5) . . . . ?
C45 C46 C47 C48 178.6(6) . . . . ?
C45 C46 C51 C50 -178.5(5) . . . . ?
C46 C47 C48 C49 -0.5(10) . . . . ?
C47 C46 C51 C50 1.1(8) . . . . ?
C47 C48 C49 C50 2.0(9) . . . . ?
C47 C48 C49 C52 178.8(6) . . . . ?
C48 C49 C50 C51 -1.9(9) . . . . ?
C48 C49 C52 C53 -67.9(9) . . . . ?
C48 C49 C52 C54 51.0(8) . . . . ?
C48 C49 C52 C55 170.9(6) . . . . ?
C49 C50 C51 C46 0.4(9) . . . . ?
C50 C49 C52 C53 108.7(9) . . . . ?
C50 C49 C52 C54 -132.4(7) . . . . ?
C50 C49 C52 C55 -12.6(9) . . . . ?
C51 C46 C47 C48 -1.1(9) . . . . ?
C52 C49 C50 C51 -178.6(6) . . . . ?
C56 O58 C59 C61 -172.7(5) . . . . ?
C56 C12 C13 C14 161.6(5) . . . . ?
C56 C12 C13 C17 -18.3(8) . . . . ?
C59 O58 C56 O57 -6.8(8) . . . . ?
C59 O58 C56 C12 168.6(5) . . . . ?
C59 C61 C62 C63 -171.9(7) . . . . ?
C61 C62 C63 C64 173.1(7) . . . . ?
C62 C63 C64 C65 173.0(7) . . . . ?
C63 C64 C65 C66 65.8(10) . . . . ?
C63 C64 C65 C66A -23.1(17) . . . . ?
C64 C65 C66 C67 161.1(9) . . . . ?
C64 C65 C66A C67A 164.0(12) . . . . ?
C65 C66 C67 C68 56.2(15) . . . . ?
C65 C66A C67A C68A 136.6(17) . . . . ?
C66 C67 C68 C69 177.4(11) . . . . ?
C70 O72 C73 C74 -166.4(8) . . . . ?
C70 C17 C18 C19 -176.7(5) . . . . ?
C73 O72 C70 O71 -9.7(10) . . . . ?
C73 O72 C70 C17 177.5(8) . . . . ?
C73 C74 C75 C76 -167.3(9) . . . . ?
C74 C75 C76 C77 -69.3(15) . . . . ?
C75 C76 C77 C78 -174.7(11) . . . . ?
C76 C77 C78 C79 -178.5(13) . . . . ?
C77 C78 C79 C80 157.8(13) . . . . ?
C78 C79 C80 C81 -177.8(13) . . . . ?
C79 C80 C81 C82 -55.7(18) . . . . ?
C83 O85 C86 C87 -144.7(10) . . . . ?
C83 O85 C86 C87A 168.4(8) . . . . ?
C83 C25 C26 C27 -167.2(4) . . . . ?
C83 C25 C26 C31 13.5(8) . . . . ?
C86 O85 C83 O84 5.0(8) . . . . ?
C86 O85 C83 C25 -172.0(6) . . . . ?
C86 C87 C88 C89 -150.5(16) . . . . ?
C87 C88 C89 C90A 176(2) . . . . ?
C88 C89 C90 C91 -151.1(16) . . . . ?
C88 C89 C90A C91 146.4(14) . . . . ?
C89 C88 C87A C86 160.3(13) . . . . ?
C89 C90 C91 C92 -10(4) . . . . ?
C90 C91 C92 C93 -163(2) . . . . ?
C91 C92 C93 C94 -91(4) . . . . ?
C92 C93 C94 C95 -138(3) . . . . ?
C94 C93 C92A C91 -172.6(11) . . . . ?
C96 O98 C99 C100 -146.9(8) . . . . ?
C99 O98 C96 O97 3.1(9) . . . . ?
C99 O98 C96 C31 177.9(7) . . . . ?
C99 C100 C101 C102 55.1(16) . . . . ?
C99 C100 C101 C10A 122(3) . . . . ?
C100 C101 C102 C103 166.1(10) . . . . ?
C100 C101 C10A C103 -90(4) . . . . ?
C101 C102 C103 C104 -176.2(11) . . . . ?
C102 C103 C104 C105 -178.1(13) . . . . ?
C103 C104 C105 C106 174.0(12) . . . . ?
C104 C105 C106 C10C 158.4(18) . . . . ?
C105 C106 C107 C108 -165.7(17) . . . . ?
C105 C106 C10C C108 -137.2(13) . . . . ?
C106 C105 C10B C103 -146(3) . . . . ?
C66A C67A C68A C69A -177(2) . . . . ?
C87A C88 C89 C90 -171(2) . . . . ?
C90A C91 C92A C93 -85.5(18) . . . . ?
C92A C91 C90A C89 167.7(13) . . . . ?
C92A C93 C94 C95 -176.6(14) . . . . ?
C10A C103 C10B C105 -93(7) . . . . ?
C10B C103 C10A C101 -128(4) . . . . ?
C10B C105 C106 C107 165(3) . . . . ?

loop_
_exptl_oxdiff_crystal_face_indexfrac_h
_exptl_oxdiff_crystal_face_indexfrac_k
_exptl_oxdiff_crystal_face_indexfrac_l
_exptl_oxdiff_crystal_face_x
_exptl_oxdiff_crystal_face_y
_exptl_oxdiff_crystal_face_z
-4.5256 0.5386 6.7546 0.7081 0.4864 0.5118
9.0772 6.9250 -0.3097 -0.7672 -0.5289 0.3628
-2.3740 -6.8384 -8.2326 -0.2095 -0.1422 -0.9674
-9.1753 -7.7200 -0.8778 0.7167 0.4944 -0.4917
0.3428 10.1484 -0.1492 0.2821 -0.6767 0.6801
-0.3428 -10.1484 0.1492 -0.2821 0.6767 -0.6801
5.8000 3.9183 10.2919 -0.1911 0.4640 0.8650
-5.8000 -3.9183 -10.2919 0.1911 -0.4640 -0.8650
-9.8518 -1.2769 -0.8501 0.9959 0.0791 -0.0433
9.8518 1.2769 0.8501 -0.9959 -0.0791 0.0433
